data_7110040
loop_
_publ_author_name
'Yousuke Ikeda'
'Koichi Takano'
'Shintaro Kodama'
'Youichi Ishii'

_publ_section_title
;
 1,4-Metal migration in a Cp*Rh(III) complex
;
_journal_name_full Chem.Commun.
_journal_page_first 11104
_journal_paper_doi 10.1039/c3cc46700g
_journal_volume 49
_journal_year 2013
_chemical_formula_moiety 'C75 H55 B F24 P Rh'
_chemical_formula_sum 'C75 H55 B F24 P Rh'
_chemical_formula_weight 1556.91
_space_group_IT_number 14
_symmetry_cell_setting monoclinic
_symmetry_Int_Tables_number 14
_symmetry_space_group_name_Hall '-P 2yn'
_symmetry_space_group_name_H-M 'P 1 21/n 1'
_atom_sites_solution_hydrogens geom
_atom_sites_solution_primary direct
_atom_sites_solution_secondary difmap
_cell_angle_alpha 90.0000
_cell_angle_beta 92.956(2)
_cell_angle_gamma 90.0000
_cell_formula_units_Z 4
_cell_length_a 14.906(3)
_cell_length_b 25.081(5)
_cell_length_c 18.215(3)
_cell_measurement_reflns_used 15533
_cell_measurement_temperature 123
_cell_measurement_theta_max 27.50
_cell_measurement_theta_min 3.01
_cell_volume 6801(2)
_computing_cell_refinement CrystalClear
_computing_data_collection 'CrystalClear (Rigaku Inc., 2008)'
_computing_data_reduction CrystalClear
_computing_molecular_graphics 'CrystalStructure 4.0'
_computing_publication_material 'CrystalStructure 4.0 (Rigaku, 2010)'
_computing_structure_refinement 'SHELXL97 (Sheldrick, 2008)'
_computing_structure_solution SIR97
_diffrn_ambient_temperature 123
_diffrn_detector_area_resol_mean 7.314
_diffrn_measured_fraction_theta_full 0.988
_diffrn_measured_fraction_theta_max 0.988
_diffrn_measurement_device_type 'Rigaku Mercury70'
_diffrn_measurement_method \w
_diffrn_radiation_type 'Mo K\a'
_diffrn_radiation_wavelength 0.71075
_diffrn_reflns_av_R_equivalents 0.0720
_diffrn_reflns_limit_h_max 16
_diffrn_reflns_limit_h_min -19
_diffrn_reflns_limit_k_max 32
_diffrn_reflns_limit_k_min -25
_diffrn_reflns_limit_l_max 23
_diffrn_reflns_limit_l_min -21
_diffrn_reflns_number 52317
_diffrn_reflns_theta_full 27.49
_diffrn_reflns_theta_max 27.49
_diffrn_standards_number 0
_exptl_absorpt_coefficient_mu 0.384
_exptl_absorpt_correction_T_max 0.891
_exptl_absorpt_correction_T_min 0.857
_exptl_absorpt_correction_type numerical
_exptl_absorpt_process_details 'NUMABS (Rigaku, 1999)'
_exptl_crystal_colour red
_exptl_crystal_density_diffrn 1.521
_exptl_crystal_density_method 'not measured'
_exptl_crystal_description prism
_exptl_crystal_F_000 3144.00
_exptl_crystal_size_max 0.430
_exptl_crystal_size_mid 0.320
_exptl_crystal_size_min 0.300
_refine_diff_density_max 1.480
_refine_diff_density_min -0.850
_refine_ls_extinction_method none
_refine_ls_goodness_of_fit_ref 1.028
_refine_ls_hydrogen_treatment constr
_refine_ls_number_parameters 920
_refine_ls_number_reflns 15429
_refine_ls_number_restraints 0
_refine_ls_R_factor_gt 0.0694
_refine_ls_shift/su_max 0.001
_refine_ls_structure_factor_coef Fsqd
_refine_ls_weighting_details 'w = 1/[\s^2^(Fo^2^)+(0.0643P)^2^+20.4180P] where P=(Fo^2^+2Fc^2^)/3'
_refine_ls_weighting_scheme calc
_refine_ls_wR_factor_ref 0.1796
_reflns_number_gt 10917
_reflns_number_total 15429
_reflns_threshold_expression F^2^>2.0\s(F^2^)
_cod_data_source_file c3cc46700g.txt
_cod_data_source_block 20121217_exp188_CpsRhCl(Ph
_cod_database_code 7110040

loop_
_symmetry_equiv_pos_site_id
_symmetry_equiv_pos_as_xyz
1 +X,+Y,+Z
2 1/2-X,1/2+Y,1/2-Z
3 -X,-Y,-Z
4 1/2+X,1/2-Y,1/2+Z

loop_
_atom_site_label
_atom_site_type_symbol
_atom_site_fract_x
_atom_site_fract_y
_atom_site_fract_z
_atom_site_U_iso_or_equiv
_atom_site_adp_type
_atom_site_occupancy
_atom_site_symmetry_multiplicity
_atom_site_calc_flag
_atom_site_refinement_flags
Rh1 Rh 0.77646(2) 0.078696(13) 0.138429(18) 0.01741(10) Uani 1.0 4 d .
P1 P 0.80023(7) 0.04144(4) 0.25560(6) 0.0187(3) Uani 1.0 4 d .
F1 F 0.6052(3) 0.00911(14) 0.5131(2) 0.0621(11) Uani 1.0 4 d .
F2 F 0.7105(6) -0.0461(4) 0.5481(5) 0.072(3) Uiso 0.5000 4 d .
F3 F 0.6043(6) -0.0622(3) 0.5750(4) 0.0512(18) Uiso 0.5000 4 d .
F4 F 0.7088(5) -0.06248(16) 0.8328(3) 0.119(3) Uani 1.0 4 d .
F5 F 0.7768(3) 0.00477(18) 0.8766(3) 0.0785(14) Uani 1.0 4 d .
F6 F 0.6390(4) 0.0013(3) 0.8800(3) 0.119(3) Uani 1.0 4 d .
F7 F 1.0790(3) 0.1168(4) 0.5507(3) 0.142(3) Uani 1.0 4 d .
F8 F 0.9543(4) 0.1000(3) 0.5083(3) 0.105(2) Uani 1.0 4 d .
F9 F 0.9980(6) 0.1749(3) 0.5007(3) 0.154(4) Uani 1.0 4 d .
F10 F 1.1279(4) 0.1894(3) 0.7974(4) 0.0413(15) Uiso 0.5000 4 d .
F11 F 1.0247(3) 0.15021(17) 0.86591(19) 0.0660(12) Uani 1.0 4 d .
F12 F 1.0352(4) 0.23056(17) 0.8370(3) 0.0931(17) Uani 1.0 4 d .
F13 F 0.4625(2) 0.17212(15) 0.44169(19) 0.0521(10) Uani 1.0 4 d .
F14 F 0.40648(18) 0.16950(14) 0.54711(19) 0.0495(9) Uani 1.0 4 d .
F15 F 0.40239(18) 0.24139(13) 0.4851(2) 0.0515(10) Uani 1.0 4 d .
F16 F 0.7470(5) 0.3535(3) 0.5788(4) 0.0432(16) Uiso 0.5000 4 d .
F17 F 0.7331(5) 0.3221(3) 0.4502(4) 0.0417(15) Uiso 0.5000 4 d .
F18 F 0.6507(3) 0.36440(15) 0.5046(3) 0.0902(18) Uani 1.0 4 d .
F19 F 0.4768(2) 0.13388(14) 0.8902(2) 0.0540(10) Uani 1.0 4 d .
F20 F 0.4518(2) 0.20965(15) 0.93781(19) 0.0551(10) Uani 1.0 4 d .
F21 F 0.40265(18) 0.19304(17) 0.82826(19) 0.0583(11) Uani 1.0 4 d .
F22 F 0.7939(4) 0.3346(3) 0.8462(4) 0.0310(14) Uiso 0.5000 4 d .
F23 F 0.7372(3) 0.32306(15) 0.9411(2) 0.0593(10) Uani 1.0 4 d .
F24 F 0.6438(5) 0.3611(3) 0.8758(4) 0.0314(15) Uiso 0.5000 4 d .
F25 F 0.7339(6) -0.0197(4) 0.5253(5) 0.065(2) Uiso 0.5000 4 d .
F26 F 1.1274(5) 0.1604(3) 0.8031(4) 0.0445(16) Uiso 0.5000 4 d .
F27 F 0.7813(4) 0.3420(3) 0.5575(4) 0.0352(14) Uiso 0.5000 4 d .
F28 F 0.7731(6) 0.3164(4) 0.4772(5) 0.060(2) Uiso 0.5000 4 d .
F29 F 0.7697(5) 0.3458(3) 0.8236(4) 0.0427(17) Uiso 0.5000 4 d .
F30 F 0.6592(5) 0.3661(3) 0.8532(4) 0.0403(18) Uiso 0.5000 4 d .
F31 F 0.6548(9) -0.0660(5) 0.5654(7) 0.035(3) Uiso 0.2500 4 d .
F32 F 0.5607(9) -0.0510(5) 0.5819(7) 0.033(3) Uiso 0.2500 4 d .
C1 C 0.7040(3) 0.16203(18) 0.1762(3) 0.0216(9) Uani 1.0 4 d .
C2 C 0.7679(3) 0.19906(18) 0.1632(3) 0.0230(9) Uani 1.0 4 d .
C3 C 0.7468(4) 0.2566(2) 0.1497(4) 0.0415(14) Uani 1.0 4 d .
C4 C 0.8629(3) 0.18202(17) 0.1678(3) 0.0213(9) Uani 1.0 4 d .
C5 C 0.9337(3) 0.21869(18) 0.1802(3) 0.0250(10) Uani 1.0 4 d .
C6 C 1.0214(3) 0.20145(19) 0.1887(3) 0.0275(10) Uani 1.0 4 d .
C7 C 1.0409(3) 0.1476(2) 0.1843(3) 0.0261(10) Uani 1.0 4 d .
C8 C 0.9723(3) 0.11080(19) 0.1708(3) 0.0234(10) Uani 1.0 4 d .
C9 C 0.8828(3) 0.12726(17) 0.1632(3) 0.0204(9) Uani 1.0 4 d .
C10 C 0.6056(3) 0.16853(17) 0.1771(3) 0.0208(9) Uani 1.0 4 d .
C11 C 0.5617(3) 0.14355(19) 0.2338(3) 0.0276(10) Uani 1.0 4 d .
C12 C 0.4701(3) 0.1482(2) 0.2398(3) 0.0336(12) Uani 1.0 4 d .
C13 C 0.4196(3) 0.1767(2) 0.1880(3) 0.0311(11) Uani 1.0 4 d .
C14 C 0.4616(3) 0.2022(2) 0.1313(3) 0.0336(12) Uani 1.0 4 d .
C15 C 0.5535(3) 0.19855(19) 0.1260(3) 0.0273(10) Uani 1.0 4 d .
C16 C 0.8147(3) 0.07581(19) 0.0225(3) 0.0232(10) Uani 1.0 4 d .
C17 C 0.8162(3) 0.02369(18) 0.0542(3) 0.0228(10) Uani 1.0 4 d .
C18 C 0.7234(3) 0.00915(19) 0.0681(3) 0.0266(10) Uani 1.0 4 d .
C19 C 0.6696(3) 0.0526(2) 0.0511(3) 0.0278(11) Uani 1.0 4 d .
C20 C 0.7260(3) 0.0946(2) 0.0232(3) 0.0286(11) Uani 1.0 4 d .
C21 C 0.8925(4) 0.1033(2) -0.0107(3) 0.0329(12) Uani 1.0 4 d .
C22 C 0.8932(3) -0.0141(2) 0.0503(3) 0.0316(11) Uani 1.0 4 d .
C23 C 0.6951(4) -0.0464(2) 0.0872(4) 0.0392(13) Uani 1.0 4 d .
C24 C 0.5687(3) 0.0561(3) 0.0536(4) 0.0403(14) Uani 1.0 4 d .
C25 C 0.6932(4) 0.1463(3) -0.0109(3) 0.0385(13) Uani 1.0 4 d .
C26 C 0.7257(3) -0.01404(18) 0.2737(3) 0.0224(9) Uani 1.0 4 d .
C27 C 0.6359(3) -0.01011(19) 0.2490(3) 0.0269(10) Uani 1.0 4 d .
C28 C 0.5743(4) -0.0490(3) 0.2678(3) 0.0379(13) Uani 1.0 4 d .
C29 C 0.6035(4) -0.0913(3) 0.3110(4) 0.0420(14) Uani 1.0 4 d .
C30 C 0.6923(4) -0.0958(3) 0.3362(4) 0.0430(14) Uani 1.0 4 d .
C31 C 0.7536(3) -0.05657(19) 0.3175(3) 0.0312(11) Uani 1.0 4 d .
C32 C 0.9123(3) 0.01740(18) 0.2830(3) 0.0228(9) Uani 1.0 4 d .
C33 C 0.9536(3) -0.01874(19) 0.2379(3) 0.0299(11) Uani 1.0 4 d .
C34 C 1.0402(3) -0.0363(2) 0.2548(4) 0.0363(13) Uani 1.0 4 d .
C35 C 1.0861(3) -0.0185(2) 0.3172(4) 0.0387(14) Uani 1.0 4 d .
C36 C 1.0452(4) 0.0162(3) 0.3639(4) 0.0439(14) Uani 1.0 4 d .
C37 C 0.9579(3) 0.0345(2) 0.3468(3) 0.0318(11) Uani 1.0 4 d .
C38 C 0.7740(3) 0.08837(17) 0.3284(3) 0.0222(9) Uani 1.0 4 d .
C39 C 0.8215(4) 0.1368(2) 0.3346(3) 0.0279(10) Uani 1.0 4 d .
C40 C 0.7968(4) 0.1746(3) 0.3844(3) 0.0401(13) Uani 1.0 4 d .
C41 C 0.7253(4) 0.1654(3) 0.4290(3) 0.0406(13) Uani 1.0 4 d .
C42 C 0.6805(4) 0.1175(3) 0.4246(3) 0.0345(12) Uani 1.0 4 d .
C43 C 0.7046(3) 0.0789(2) 0.3749(3) 0.0271(10) Uani 1.0 4 d .
C44 C 0.6977(3) 0.09967(17) 0.6939(3) 0.0195(9) Uani 1.0 4 d .
C45 C 0.6779(3) 0.06842(18) 0.6314(3) 0.0230(10) Uani 1.0 4 d .
C46 C 0.6664(3) 0.0135(2) 0.6346(3) 0.0309(11) Uani 1.0 4 d .
C47 C 0.6748(3) -0.01330(19) 0.7012(3) 0.0311(11) Uani 1.0 4 d .
C48 C 0.6956(3) 0.01632(19) 0.7639(3) 0.0283(10) Uani 1.0 4 d .
C49 C 0.7067(3) 0.07159(18) 0.7603(3) 0.0239(10) Uani 1.0 4 d .
C50 C 0.6471(5) -0.0176(3) 0.5654(4) 0.0524(17) Uani 1.0 4 d .
C51 C 0.7061(5) -0.0107(3) 0.8367(4) 0.0467(15) Uani 1.0 4 d .
C52 C 0.8305(3) 0.16611(16) 0.6888(3) 0.0169(8) Uani 1.0 4 d .
C53 C 0.8701(3) 0.15367(17) 0.6225(3) 0.0205(9) Uani 1.0 4 d .
C54 C 0.9630(3) 0.14988(19) 0.6175(3) 0.0238(10) Uani 1.0 4 d .
C55 C 1.0200(3) 0.15933(18) 0.6786(3) 0.0228(9) Uani 1.0 4 d .
C56 C 0.9829(3) 0.17218(19) 0.7440(3) 0.0236(10) Uani 1.0 4 d .
C57 C 0.8898(3) 0.17478(18) 0.7487(3) 0.0219(9) Uani 1.0 4 d .
C58 C 1.0013(4) 0.1364(3) 0.5457(3) 0.0355(13) Uani 1.0 4 d .
C59 C 1.0425(3) 0.1819(3) 0.8109(3) 0.0338(12) Uani 1.0 4 d .
C60 C 0.6726(3) 0.19609(17) 0.6224(3) 0.0175(9) Uani 1.0 4 d .
C61 C 0.5875(3) 0.18318(17) 0.5901(3) 0.0197(9) Uani 1.0 4 d .
C62 C 0.5432(3) 0.21580(18) 0.5383(3) 0.0202(9) Uani 1.0 4 d .
C63 C 0.5815(3) 0.26280(18) 0.5164(3) 0.0219(9) Uani 1.0 4 d .
C64 C 0.6654(3) 0.27676(17) 0.5468(3) 0.0201(9) Uani 1.0 4 d .
C65 C 0.7098(3) 0.24366(17) 0.5977(3) 0.0187(9) Uani 1.0 4 d .
C66 C 0.4542(3) 0.19982(19) 0.5036(3) 0.0261(10) Uani 1.0 4 d .
C67 C 0.7078(3) 0.32694(19) 0.5212(3) 0.0265(10) Uani 1.0 4 d .
C68 C 0.6805(3) 0.19436(16) 0.7628(3) 0.0177(8) Uani 1.0 4 d .
C69 C 0.6006(3) 0.17726(17) 0.7931(3) 0.0206(9) Uani 1.0 4 d .
C70 C 0.5588(3) 0.20676(18) 0.8465(3) 0.0219(9) Uani 1.0 4 d .
C71 C 0.5944(3) 0.25420(19) 0.8720(3) 0.0243(10) Uani 1.0 4 d .
C72 C 0.6734(3) 0.27234(18) 0.8429(3) 0.0231(9) Uani 1.0 4 d .
C73 C 0.7151(3) 0.24277(17) 0.7900(3) 0.0198(9) Uani 1.0 4 d .
C74 C 0.4729(3) 0.1862(2) 0.8755(3) 0.0313(11) Uani 1.0 4 d .
C75 C 0.7111(3) 0.3247(2) 0.8699(3) 0.0320(12) Uani 1.0 4 d .
B1 B 0.7203(3) 0.16360(19) 0.6918(3) 0.0181(10) Uani 1.0 4 d .
H1 H 0.7258 0.1270 0.1863 0.0259 Uiso 1.0 4 calc R
H3A H 0.7186 0.2715 0.1925 0.0498 Uiso 1.0 4 calc R
H3B H 0.7057 0.2600 0.1062 0.0498 Uiso 1.0 4 calc R
H3C H 0.8025 0.2761 0.1415 0.0498 Uiso 1.0 4 calc R
H5 H 0.9208 0.2557 0.1829 0.0300 Uiso 1.0 4 calc R
H6 H 1.0686 0.2265 0.1975 0.0330 Uiso 1.0 4 calc R
H7 H 1.1013 0.1358 0.1905 0.0313 Uiso 1.0 4 calc R
H8 H 0.9865 0.0740 0.1668 0.0280 Uiso 1.0 4 calc R
H11 H 0.5957 0.1229 0.2690 0.0331 Uiso 1.0 4 calc R
H12 H 0.4420 0.1317 0.2796 0.0403 Uiso 1.0 4 calc R
H13 H 0.3562 0.1790 0.1910 0.0373 Uiso 1.0 4 calc R
H14 H 0.4268 0.2222 0.0960 0.0403 Uiso 1.0 4 calc R
H15 H 0.5815 0.2165 0.0874 0.0327 Uiso 1.0 4 calc R
H21A H 0.9025 0.1380 0.0130 0.0394 Uiso 1.0 4 calc R
H21B H 0.8792 0.1084 -0.0635 0.0394 Uiso 1.0 4 calc R
H21C H 0.9466 0.0814 -0.0032 0.0394 Uiso 1.0 4 calc R
H22A H 0.8848 -0.0440 0.0838 0.0379 Uiso 1.0 4 calc R
H22B H 0.9493 0.0044 0.0646 0.0379 Uiso 1.0 4 calc R
H22C H 0.8961 -0.0275 -0.0001 0.0379 Uiso 1.0 4 calc R
H23A H 0.6347 -0.0455 0.1060 0.0471 Uiso 1.0 4 calc R
H23B H 0.7374 -0.0611 0.1248 0.0471 Uiso 1.0 4 calc R
H23C H 0.6947 -0.0688 0.0431 0.0471 Uiso 1.0 4 calc R
H24A H 0.5465 0.0253 0.0804 0.0484 Uiso 1.0 4 calc R
H24B H 0.5417 0.0562 0.0034 0.0484 Uiso 1.0 4 calc R
H24C H 0.5525 0.0890 0.0787 0.0484 Uiso 1.0 4 calc R
H25A H 0.6359 0.1563 0.0093 0.0462 Uiso 1.0 4 calc R
H25B H 0.6849 0.1419 -0.0643 0.0462 Uiso 1.0 4 calc R
H25C H 0.7376 0.1744 0.0001 0.0462 Uiso 1.0 4 calc R
H27 H 0.6166 0.0192 0.2191 0.0322 Uiso 1.0 4 calc R
H28 H 0.5130 -0.0463 0.2512 0.0455 Uiso 1.0 4 calc R
H29 H 0.5617 -0.1180 0.3237 0.0504 Uiso 1.0 4 calc R
H30 H 0.7114 -0.1252 0.3658 0.0515 Uiso 1.0 4 calc R
H31 H 0.8146 -0.0591 0.3349 0.0374 Uiso 1.0 4 calc R
H33 H 0.9220 -0.0316 0.1949 0.0358 Uiso 1.0 4 calc R
H34 H 1.0679 -0.0607 0.2231 0.0435 Uiso 1.0 4 calc R
H35 H 1.1460 -0.0300 0.3283 0.0465 Uiso 1.0 4 calc R
H36 H 1.0764 0.0277 0.4079 0.0527 Uiso 1.0 4 calc R
H37 H 0.9301 0.0585 0.3788 0.0382 Uiso 1.0 4 calc R
H39 H 0.8705 0.1434 0.3044 0.0334 Uiso 1.0 4 calc R
H40 H 0.8289 0.2073 0.3885 0.0481 Uiso 1.0 4 calc R
H41 H 0.7076 0.1920 0.4623 0.0487 Uiso 1.0 4 calc R
H42 H 0.6326 0.1109 0.4557 0.0413 Uiso 1.0 4 calc R
H43 H 0.6737 0.0457 0.3727 0.0325 Uiso 1.0 4 calc R
H45 H 0.6720 0.0855 0.5849 0.0276 Uiso 1.0 4 calc R
H47 H 0.6665 -0.0508 0.7037 0.0373 Uiso 1.0 4 calc R
H49 H 0.7208 0.0907 0.8044 0.0287 Uiso 1.0 4 calc R
H53 H 0.8324 0.1476 0.5797 0.0246 Uiso 1.0 4 calc R
H55 H 1.0833 0.1570 0.6754 0.0273 Uiso 1.0 4 calc R
H57 H 0.8661 0.1828 0.7949 0.0262 Uiso 1.0 4 calc R
H61 H 0.5593 0.1511 0.6043 0.0237 Uiso 1.0 4 calc R
H63 H 0.5510 0.2852 0.4813 0.0262 Uiso 1.0 4 calc R
H65 H 0.7679 0.2537 0.6167 0.0224 Uiso 1.0 4 calc R
H69 H 0.5743 0.1446 0.7767 0.0248 Uiso 1.0 4 calc R
H71 H 0.5659 0.2741 0.9085 0.0292 Uiso 1.0 4 calc R
H73 H 0.7693 0.2559 0.7716 0.0237 Uiso 1.0 4 calc R

loop_
_atom_site_aniso_label
_atom_site_aniso_U_11
_atom_site_aniso_U_22
_atom_site_aniso_U_33
_atom_site_aniso_U_12
_atom_site_aniso_U_13
_atom_site_aniso_U_23
Rh1 0.01585(15) 0.01584(17) 0.02065(18) -0.00092(12) 0.00190(11) -0.00164(14)
P1 0.0182(5) 0.0157(6) 0.0223(6) -0.0002(4) 0.0016(4) 0.0000(5)
F1 0.099(3) 0.037(2) 0.047(3) -0.0030(19) -0.032(2) -0.0062(18)
F4 0.269(8) 0.024(3) 0.058(3) -0.018(4) -0.047(4) 0.020(2)
F5 0.109(4) 0.071(3) 0.051(3) -0.021(3) -0.035(3) 0.028(3)
F6 0.119(4) 0.169(6) 0.072(4) 0.023(4) 0.043(3) 0.065(4)
F7 0.065(3) 0.322(10) 0.039(3) 0.096(5) 0.004(2) -0.039(4)
F8 0.094(4) 0.165(6) 0.060(3) -0.027(4) 0.032(3) -0.064(4)
F9 0.299(9) 0.094(4) 0.083(4) 0.053(5) 0.134(5) 0.044(4)
F11 0.082(3) 0.078(3) 0.034(2) -0.028(3) -0.0284(18) 0.020(2)
F12 0.150(5) 0.048(3) 0.073(3) -0.009(3) -0.071(3) -0.011(3)
F13 0.0380(17) 0.069(3) 0.048(2) -0.0098(16) -0.0099(15) -0.0266(19)
F14 0.0286(15) 0.067(3) 0.052(2) -0.0195(15) -0.0104(14) 0.0251(18)
F15 0.0293(15) 0.0367(19) 0.086(3) 0.0020(13) -0.0259(16) 0.0113(19)
F18 0.048(2) 0.042(3) 0.179(6) -0.0033(17) -0.014(3) 0.061(3)
F19 0.0447(18) 0.043(2) 0.076(3) -0.0064(15) 0.0261(18) 0.0143(19)
F20 0.0517(19) 0.068(3) 0.048(2) -0.0187(18) 0.0329(17) -0.0200(19)
F21 0.0215(14) 0.099(3) 0.054(3) -0.0082(16) -0.0020(14) 0.022(3)
F23 0.072(3) 0.051(3) 0.052(3) -0.0058(18) -0.0242(18) -0.0195(19)
C1 0.022(2) 0.017(3) 0.026(3) 0.0053(16) 0.0019(17) -0.0040(18)
C2 0.028(2) 0.016(3) 0.025(3) 0.0011(17) 0.0001(18) -0.0009(18)
C3 0.033(3) 0.020(3) 0.072(5) 0.005(2) 0.006(3) 0.008(3)
C4 0.023(2) 0.019(3) 0.022(3) -0.0018(17) 0.0026(17) -0.0016(18)
C5 0.030(3) 0.017(3) 0.028(3) -0.0071(18) 0.0024(19) 0.0011(19)
C6 0.026(2) 0.027(3) 0.029(3) -0.0103(19) 0.0002(19) 0.004(2)
C7 0.0179(19) 0.035(3) 0.026(3) -0.0046(18) -0.0009(17) 0.004(2)
C8 0.0184(19) 0.024(3) 0.028(3) -0.0025(17) 0.0032(17) 0.0041(19)
C9 0.0164(18) 0.021(3) 0.024(3) -0.0035(16) 0.0020(16) -0.0019(18)
C10 0.0211(19) 0.017(3) 0.024(3) 0.0023(16) -0.0013(17) -0.0026(18)
C11 0.025(3) 0.026(3) 0.032(3) 0.0027(18) -0.0017(19) 0.006(2)
C12 0.027(3) 0.037(3) 0.037(3) 0.000(2) 0.006(2) 0.006(3)
C13 0.020(2) 0.030(3) 0.043(3) 0.0058(18) 0.002(2) 0.001(3)
C14 0.030(3) 0.034(3) 0.036(3) 0.007(2) -0.004(2) -0.001(3)
C15 0.026(2) 0.023(3) 0.033(3) 0.0067(18) 0.0029(19) 0.001(2)
C16 0.029(3) 0.028(3) 0.013(2) -0.0045(18) 0.0034(17) -0.0049(18)
C17 0.025(2) 0.024(3) 0.020(3) -0.0030(17) 0.0041(17) -0.0107(19)
C18 0.028(3) 0.029(3) 0.022(3) -0.0049(19) 0.0027(18) -0.011(2)
C19 0.026(3) 0.033(3) 0.024(3) -0.0054(19) -0.0007(18) -0.012(2)
C20 0.029(3) 0.036(3) 0.020(3) 0.003(2) -0.0006(19) -0.007(2)
C21 0.040(3) 0.033(3) 0.026(3) -0.009(3) 0.006(2) -0.001(3)
C22 0.031(3) 0.034(3) 0.030(3) 0.005(2) 0.005(2) -0.007(3)
C23 0.046(3) 0.028(3) 0.045(4) -0.014(3) 0.017(3) -0.013(3)
C24 0.027(3) 0.047(4) 0.047(4) -0.005(3) -0.007(3) -0.018(3)
C25 0.048(3) 0.041(4) 0.026(3) 0.010(3) -0.005(3) 0.001(3)
C26 0.023(2) 0.020(3) 0.024(3) 0.0014(17) 0.0039(17) -0.0026(18)
C27 0.026(3) 0.025(3) 0.029(3) -0.0041(18) 0.0024(19) 0.005(2)
C28 0.029(3) 0.045(4) 0.039(4) -0.009(3) 0.002(3) 0.003(3)
C29 0.040(3) 0.038(4) 0.049(4) -0.013(3) 0.009(3) 0.008(3)
C30 0.043(3) 0.029(3) 0.057(4) -0.003(3) 0.006(3) 0.019(3)
C31 0.029(3) 0.022(3) 0.042(3) -0.0015(19) 0.004(2) 0.007(3)
C32 0.0196(19) 0.021(3) 0.028(3) -0.0020(17) 0.0028(17) 0.0023(19)
C33 0.034(3) 0.022(3) 0.034(3) 0.0027(19) 0.005(2) -0.000(2)
C34 0.031(3) 0.026(3) 0.052(4) 0.009(2) 0.007(3) -0.000(3)
C35 0.020(3) 0.027(3) 0.069(4) 0.0021(19) -0.000(3) 0.008(3)
C36 0.029(3) 0.044(4) 0.058(4) 0.005(3) -0.014(3) -0.002(3)
C37 0.033(3) 0.032(3) 0.029(3) 0.007(2) -0.005(2) -0.003(3)
C38 0.029(3) 0.018(3) 0.019(3) 0.0072(17) -0.0036(17) 0.0009(17)
C39 0.040(3) 0.027(3) 0.016(3) -0.001(2) -0.0024(19) 0.0025(19)
C40 0.064(4) 0.025(3) 0.031(3) -0.003(3) 0.001(3) -0.009(3)
C41 0.056(4) 0.038(4) 0.027(3) 0.015(3) 0.002(3) -0.010(3)
C42 0.039(3) 0.042(4) 0.023(3) 0.012(3) 0.005(2) -0.003(3)
C43 0.027(2) 0.032(3) 0.022(3) 0.0019(19) -0.0005(18) -0.001(2)
C44 0.0199(19) 0.014(2) 0.025(3) 0.0017(15) -0.0012(17) -0.0012(17)
C45 0.023(2) 0.020(3) 0.025(3) 0.0035(17) -0.0053(17) 0.0003(18)
C46 0.034(3) 0.026(3) 0.032(3) 0.003(2) -0.008(2) -0.002(3)
C47 0.036(3) 0.014(3) 0.043(3) -0.0007(19) -0.010(3) 0.002(2)
C48 0.030(3) 0.025(3) 0.030(3) -0.0003(19) -0.0021(19) 0.006(2)
C49 0.025(2) 0.022(3) 0.024(3) -0.0037(17) -0.0014(18) 0.0007(19)
C50 0.079(5) 0.019(3) 0.056(4) 0.004(3) -0.029(4) -0.009(3)
C51 0.068(4) 0.032(4) 0.040(4) -0.007(3) -0.006(3) 0.016(3)
C52 0.0166(18) 0.015(2) 0.019(2) 0.0011(15) 0.0007(15) 0.0012(16)
C53 0.0206(19) 0.021(3) 0.020(3) -0.0008(16) -0.0004(16) 0.0001(18)
C54 0.023(2) 0.027(3) 0.022(3) 0.0026(18) 0.0042(17) 0.0074(19)
C55 0.0181(19) 0.025(3) 0.025(3) 0.0018(17) -0.0008(17) 0.0042(19)
C56 0.021(2) 0.027(3) 0.023(3) 0.0032(17) -0.0030(17) 0.0029(19)
C57 0.0210(19) 0.022(3) 0.023(3) 0.0019(17) -0.0014(17) 0.0032(18)
C58 0.028(3) 0.056(4) 0.022(3) 0.003(3) 0.006(2) -0.001(3)
C59 0.025(3) 0.050(4) 0.026(3) -0.008(3) -0.0006(19) -0.005(3)
C60 0.0167(18) 0.017(3) 0.019(2) 0.0021(15) 0.0034(16) -0.0019(17)
C61 0.0192(19) 0.018(3) 0.022(3) 0.0005(16) 0.0027(16) -0.0024(18)
C62 0.0178(18) 0.022(3) 0.020(3) 0.0018(16) -0.0017(16) 0.0004(18)
C63 0.023(2) 0.021(3) 0.021(3) 0.0040(17) -0.0033(17) 0.0017(18)
C64 0.0225(19) 0.015(3) 0.022(3) 0.0001(16) 0.0009(17) -0.0014(17)
C65 0.0179(18) 0.019(3) 0.019(3) 0.0020(16) 0.0010(16) -0.0004(17)
C66 0.021(2) 0.025(3) 0.031(3) -0.0011(17) -0.0076(18) 0.004(2)
C67 0.029(3) 0.022(3) 0.027(3) -0.0014(18) -0.0041(19) 0.004(2)
C68 0.0177(18) 0.014(2) 0.021(3) 0.0042(15) -0.0038(16) 0.0017(17)
C69 0.0196(19) 0.018(3) 0.024(3) 0.0005(16) -0.0007(17) 0.0045(18)
C70 0.022(2) 0.024(3) 0.020(3) 0.0051(17) 0.0030(17) 0.0025(18)
C71 0.023(2) 0.026(3) 0.024(3) 0.0038(17) 0.0017(18) -0.0038(19)
C72 0.025(2) 0.024(3) 0.020(3) 0.0028(17) -0.0016(17) -0.0043(19)
C73 0.0181(18) 0.019(3) 0.022(3) 0.0039(16) 0.0004(16) 0.0009(18)
C74 0.031(3) 0.033(3) 0.030(3) -0.000(2) 0.007(2) 0.002(3)
C75 0.027(3) 0.027(3) 0.042(3) -0.0004(19) 0.004(2) -0.013(3)
B1 0.019(2) 0.017(3) 0.018(3) -0.0009(17) -0.0001(18) -0.0003(19)

loop_
_atom_type_symbol
_atom_type_description
_atom_type_scat_dispersion_real
_atom_type_scat_dispersion_imag
_atom_type_scat_source
C C 0.0033 0.0016
;
International Tables for Crystallography
(1992, Vol. C, Tables 4.2.6.8 and 6.1.1.4)
;
H H 0.0000 0.0000
;
International Tables for Crystallography
(1992, Vol. C, Table 6.1.1.4)
;
B B 0.0013 0.0007
;
International Tables for Crystallography
(1992, Vol. C, Tables 4.2.6.8 and 6.1.1.4)
;
F F 0.0171 0.0103
;
International Tables for Crystallography
(1992, Vol. C, Tables 4.2.6.8 and 6.1.1.4)
;
P P 0.1023 0.0942
;
International Tables for Crystallography
(1992, Vol. C, Tables 4.2.6.8 and 6.1.1.4)
;
Rh Rh -1.1178 0.9187
;
International Tables for Crystallography
(1992, Vol. C, Tables 4.2.6.8 and 6.1.1.4)
;

loop_
_geom_angle_atom_site_label_1
_geom_angle_atom_site_label_2
_geom_angle_atom_site_label_3
_geom_angle
_geom_angle_publ_flag
P1 Rh1 C1 97.56(11) yes
P1 Rh1 C9 87.55(13) yes
P1 Rh1 C16 145.24(12) yes
P1 Rh1 C17 110.93(12) yes
P1 Rh1 C18 103.80(12) yes
P1 Rh1 C19 125.97(13) yes
P1 Rh1 C20 163.38(14) yes
C1 Rh1 C9 77.17(15) yes
C1 Rh1 C16 115.56(17) yes
C1 Rh1 C17 151.17(16) yes
C1 Rh1 C18 131.33(15) yes
C1 Rh1 C19 97.88(16) yes
C1 Rh1 C20 88.87(17) yes
C9 Rh1 C16 89.71(17) yes
C9 Rh1 C17 107.46(17) yes
C9 Rh1 C18 145.81(17) yes
C9 Rh1 C19 146.42(18) yes
C9 Rh1 C20 108.88(18) yes
C16 Rh1 C17 38.01(17) yes
C16 Rh1 C18 62.55(17) yes
C16 Rh1 C19 62.12(16) yes
C16 Rh1 C20 36.82(17) yes
C17 Rh1 C18 38.35(16) yes
C17 Rh1 C19 62.10(16) yes
C17 Rh1 C20 62.51(18) yes
C18 Rh1 C19 35.13(17) yes
C18 Rh1 C20 61.14(18) yes
C19 Rh1 C20 37.55(18) yes
Rh1 P1 C26 113.91(15) yes
Rh1 P1 C32 118.42(16) yes
Rh1 P1 C38 112.07(15) yes
C26 P1 C32 104.9(2) yes
C26 P1 C38 101.8(2) yes
C32 P1 C38 104.0(2) yes
F3 F2 F25 135.3(11) yes
F3 F2 F31 15.8(8) yes
F3 F2 C50 48.8(5) yes
F25 F2 F31 150.1(14) yes
F25 F2 C50 90.5(11) yes
F31 F2 C50 64.2(9) yes
F2 F3 F31 20.8(10) yes
F2 F3 F32 143.3(14) yes
F2 F3 C50 45.7(6) yes
F31 F3 F32 164.2(18) yes
F31 F3 C50 66.1(11) yes
F32 F3 C50 98.1(13) yes
F26 F10 C59 79.3(8) yes
F27 F16 C67 70.9(8) yes
F28 F17 C67 69.7(9) yes
F29 F22 C75 77.4(9) yes
F30 F24 C75 74.4(12) yes
F2 F25 C50 54.7(8) yes
F10 F26 C59 69.4(8) yes
F16 F27 F28 129.4(9) yes
F16 F27 C67 77.8(8) yes
F28 F27 C67 52.9(5) yes
F17 F28 F27 122.3(10) yes
F17 F28 C67 77.2(9) yes
F27 F28 C67 52.2(5) yes
F22 F29 C75 76.8(10) yes
F24 F30 C75 84.3(12) yes
F2 F31 F3 143.4(17) yes
F2 F31 F32 135.8(13) yes
F2 F31 C50 66.2(10) yes
F3 F31 F32 7.6(9) yes
F3 F31 C50 77.7(12) yes
F32 F31 C50 70.2(9) yes
F3 F32 F31 8.3(10) yes
F3 F32 C50 54.9(11) yes
F31 F32 C50 46.7(7) yes
Rh1 C1 C2 102.1(3) yes
Rh1 C1 C10 123.1(3) yes
C2 C1 C10 129.2(4) yes
C1 C2 C3 123.0(4) yes
C1 C2 C4 118.1(4) yes
C3 C2 C4 118.8(4) yes
C2 C4 C5 121.9(4) yes
C2 C4 C9 118.9(4) yes
C5 C4 C9 119.1(4) yes
C4 C5 C6 120.8(5) yes
C5 C6 C7 120.0(4) yes
C6 C7 C8 120.3(4) yes
C7 C8 C9 120.7(5) yes
Rh1 C9 C4 115.6(3) yes
Rh1 C9 C8 125.1(4) yes
C4 C9 C8 119.1(4) yes
C1 C10 C11 117.4(4) yes
C1 C10 C15 124.7(4) yes
C11 C10 C15 117.8(4) yes
C10 C11 C12 121.5(5) yes
C11 C12 C13 119.9(5) yes
C12 C13 C14 119.7(5) yes
C13 C14 C15 120.6(5) yes
C10 C15 C14 120.4(5) yes
Rh1 C16 C17 69.2(3) yes
Rh1 C16 C20 72.0(3) yes
Rh1 C16 C21 127.6(3) yes
C17 C16 C20 107.3(4) yes
C17 C16 C21 125.9(4) yes
C20 C16 C21 126.6(5) yes
Rh1 C17 C16 72.8(3) yes
Rh1 C17 C18 75.0(3) yes
Rh1 C17 C22 132.5(4) yes
C16 C17 C18 107.6(4) yes
C16 C17 C22 123.9(4) yes
C18 C17 C22 125.8(4) yes
Rh1 C18 C17 66.6(3) yes
Rh1 C18 C19 72.7(3) yes
Rh1 C18 C23 132.3(4) yes
C17 C18 C19 107.9(4) yes
C17 C18 C23 123.3(4) yes
C19 C18 C23 128.2(5) yes
Rh1 C19 C18 72.2(3) yes
Rh1 C19 C20 69.0(3) yes
Rh1 C19 C24 128.4(4) yes
C18 C19 C20 108.1(4) yes
C18 C19 C24 127.4(5) yes
C20 C19 C24 124.4(5) yes
Rh1 C20 C16 71.1(3) yes
Rh1 C20 C19 73.4(3) yes
Rh1 C20 C25 128.9(4) yes
C16 C20 C19 108.8(5) yes
C16 C20 C25 124.7(5) yes
C19 C20 C25 125.8(5) yes
P1 C26 C27 118.2(4) yes
P1 C26 C31 121.7(4) yes
C27 C26 C31 119.8(5) yes
C26 C27 C28 120.3(5) yes
C27 C28 C29 119.2(5) yes
C28 C29 C30 121.3(6) yes
C29 C30 C31 119.3(5) yes
C26 C31 C30 120.1(5) yes
P1 C32 C33 118.9(4) yes
P1 C32 C37 122.2(4) yes
C33 C32 C37 119.0(4) yes
C32 C33 C34 120.9(5) yes
C33 C34 C35 120.1(5) yes
C34 C35 C36 119.9(5) yes
C35 C36 C37 120.3(6) yes
C32 C37 C36 119.9(5) yes
P1 C38 C39 119.2(4) yes
P1 C38 C43 121.7(4) yes
C39 C38 C43 119.0(5) yes
C38 C39 C40 119.8(5) yes
C39 C40 C41 120.6(5) yes
C40 C41 C42 119.7(5) yes
C41 C42 C43 120.5(5) yes
C38 C43 C42 120.3(5) yes
C45 C44 C49 115.3(4) yes
C45 C44 B1 124.3(4) yes
C49 C44 B1 120.1(4) yes
C44 C45 C46 122.9(5) yes
C45 C46 C47 120.7(5) yes
C45 C46 C50 120.0(5) yes
C47 C46 C50 119.3(5) yes
C46 C47 C48 117.9(5) yes
C47 C48 C49 121.0(5) yes
C47 C48 C51 119.9(5) yes
C49 C48 C51 119.1(5) yes
C44 C49 C48 122.2(5) yes
F1 C50 F2 117.1(7) yes
F1 C50 F3 108.7(6) yes
F1 C50 F25 93.1(6) yes
F1 C50 F31 123.7(8) yes
F1 C50 F32 92.8(6) yes
F1 C50 C46 114.4(5) yes
F2 C50 F3 85.6(7) yes
F2 C50 F25 34.8(6) yes
F2 C50 F31 49.6(9) yes
F2 C50 F32 112.4(8) yes
F2 C50 C46 113.5(7) yes
F3 C50 F25 118.0(7) yes
F3 C50 F31 36.2(8) yes
F3 C50 F32 27.0(6) yes
F3 C50 C46 114.1(6) yes
F25 C50 F31 83.3(8) yes
F25 C50 F32 142.8(7) yes
F25 C50 C46 106.9(6) yes
F31 C50 F32 63.2(9) yes
F31 C50 C46 120.3(8) yes
F32 C50 C46 103.9(7) yes
F4 C51 F5 107.5(6) yes
F4 C51 F6 106.5(6) yes
F4 C51 C48 114.0(5) yes
F5 C51 F6 102.2(6) yes
F5 C51 C48 113.8(5) yes
F6 C51 C48 111.9(6) yes
C53 C52 C57 115.6(4) yes
C53 C52 B1 118.9(4) yes
C57 C52 B1 125.2(4) yes
C52 C53 C54 122.2(4) yes
C53 C54 C55 120.3(5) yes
C53 C54 C58 119.9(4) yes
C55 C54 C58 119.8(4) yes
C54 C55 C56 118.6(4) yes
C55 C56 C57 120.6(4) yes
C55 C56 C59 119.8(4) yes
C57 C56 C59 119.6(4) yes
C52 C57 C56 122.7(5) yes
F7 C58 F8 103.2(6) yes
F7 C58 F9 110.5(6) yes
F7 C58 C54 114.7(5) yes
F8 C58 F9 101.1(5) yes
F8 C58 C54 113.1(5) yes
F9 C58 C54 113.0(6) yes
F10 C59 F11 117.5(5) yes
F10 C59 F12 91.8(6) yes
F10 C59 F26 31.3(5) yes
F10 C59 C56 114.3(5) yes
F11 C59 F12 105.1(5) yes
F11 C59 F26 93.7(5) yes
F11 C59 C56 112.9(5) yes
F12 C59 F26 119.2(6) yes
F12 C59 C56 113.0(5) yes
F26 C59 C56 111.2(5) yes
C61 C60 C65 115.2(4) yes
C61 C60 B1 123.7(4) yes
C65 C60 B1 120.6(4) yes
C60 C61 C62 122.3(4) yes
C61 C62 C63 120.8(4) yes
C61 C62 C66 120.6(4) yes
C63 C62 C66 118.6(4) yes
C62 C63 C64 118.6(4) yes
C63 C64 C65 120.3(4) yes
C63 C64 C67 118.4(4) yes
C65 C64 C67 121.2(4) yes
C60 C65 C64 122.8(4) yes
F13 C66 F14 106.3(4) yes
F13 C66 F15 105.8(4) yes
F13 C66 C62 112.2(4) yes
F14 C66 F15 106.1(4) yes
F14 C66 C62 113.0(4) yes
F15 C66 C62 112.8(4) yes
F16 C67 F17 130.4(6) yes
F16 C67 F18 94.4(5) yes
F16 C67 F27 31.3(4) yes
F16 C67 F28 105.5(6) yes
F16 C67 C64 110.2(5) yes
F17 C67 F18 93.1(5) yes
F17 C67 F27 103.9(5) yes
F17 C67 F28 33.1(5) yes
F17 C67 C64 111.2(5) yes
F18 C67 F27 115.7(5) yes
F18 C67 F28 120.1(6) yes
F18 C67 C64 113.7(4) yes
F27 C67 F28 74.9(5) yes
F27 C67 C64 116.2(5) yes
F28 C67 C64 111.0(5) yes
C69 C68 C73 115.4(4) yes
C69 C68 B1 120.9(4) yes
C73 C68 B1 123.0(4) yes
C68 C69 C70 122.1(4) yes
C69 C70 C71 121.0(4) yes
C69 C70 C74 118.9(4) yes
C71 C70 C74 120.1(4) yes
C70 C71 C72 118.4(5) yes
C71 C72 C73 120.5(4) yes
C71 C72 C75 118.2(4) yes
C73 C72 C75 121.4(4) yes
C68 C73 C72 122.6(4) yes
F19 C74 F20 105.9(5) yes
F19 C74 F21 106.3(5) yes
F19 C74 C70 112.2(4) yes
F20 C74 F21 106.4(4) yes
F20 C74 C70 113.0(4) yes
F21 C74 C70 112.6(4) yes
F22 C75 F23 95.3(5) yes
F22 C75 F24 126.2(6) yes
F22 C75 F29 25.8(4) yes
F22 C75 F30 108.4(6) yes
F22 C75 C72 112.9(5) yes
F23 C75 F24 97.0(5) yes
F23 C75 F29 117.0(5) yes
F23 C75 F30 112.7(6) yes
F23 C75 C72 112.1(5) yes
F24 C75 F29 106.8(6) yes
F24 C75 F30 21.3(5) yes
F24 C75 C72 110.2(5) yes
F29 C75 F30 86.4(6) yes
F29 C75 C72 112.4(5) yes
F30 C75 C72 114.0(5) yes
C44 B1 C52 104.1(4) yes
C44 B1 C60 115.1(4) yes
C44 B1 C68 111.0(4) yes
C52 B1 C60 110.5(4) yes
C52 B1 C68 114.1(4) yes
C60 B1 C68 102.4(4) yes
P1 Rh1 H1 82.364 no
C1 Rh1 H1 15.519 no
C9 Rh1 H1 79.648 no
C16 Rh1 H1 131.077 no
C17 Rh1 H1 164.788 no
C18 Rh1 H1 133.251 no
C19 Rh1 H1 104.433 no
C20 Rh1 H1 102.648 no
Rh1 C1 H1 28.490 no
C2 C1 H1 115.424 no
C10 C1 H1 115.425 no
C2 C3 H3A 109.471 no
C2 C3 H3B 109.460 no
C2 C3 H3C 109.472 no
H3A C3 H3B 109.475 no
H3A C3 H3C 109.476 no
H3B C3 H3C 109.472 no
C4 C5 H5 119.616 no
C6 C5 H5 119.617 no
C5 C6 H6 120.020 no
C7 C6 H6 120.016 no
C6 C7 H7 119.863 no
C8 C7 H7 119.833 no
C7 C8 H8 119.648 no
C9 C8 H8 119.632 no
C10 C11 H11 119.244 no
C12 C11 H11 119.242 no
C11 C12 H12 120.069 no
C13 C12 H12 120.070 no
C12 C13 H13 120.138 no
C14 C13 H13 120.127 no
C13 C14 H14 119.703 no
C15 C14 H14 119.707 no
C10 C15 H15 119.787 no
C14 C15 H15 119.797 no
C16 C21 H21A 109.471 no
C16 C21 H21B 109.469 no
C16 C21 H21C 109.461 no
H21A C21 H21B 109.478 no
H21A C21 H21C 109.478 no
H21B C21 H21C 109.469 no
C17 C22 H22A 109.478 no
C17 C22 H22B 109.464 no
C17 C22 H22C 109.464 no
H22A C22 H22B 109.469 no
H22A C22 H22C 109.480 no
H22B C22 H22C 109.473 no
C18 C23 H23A 109.469 no
C18 C23 H23B 109.461 no
C18 C23 H23C 109.471 no
H23A C23 H23B 109.473 no
H23A C23 H23C 109.480 no
H23B C23 H23C 109.473 no
C19 C24 H24A 109.480 no
C19 C24 H24B 109.470 no
C19 C24 H24C 109.480 no
H24A C24 H24B 109.459 no
H24A C24 H24C 109.476 no
H24B C24 H24C 109.462 no
C20 C25 H25A 109.477 no
C20 C25 H25B 109.478 no
C20 C25 H25C 109.473 no
H25A C25 H25B 109.463 no
H25A C25 H25C 109.468 no
H25B C25 H25C 109.468 no
C26 C27 H27 119.858 no
C28 C27 H27 119.854 no
C27 C28 H28 120.409 no
C29 C28 H28 120.437 no
C28 C29 H29 119.345 no
C30 C29 H29 119.362 no
C29 C30 H30 120.338 no
C31 C30 H30 120.331 no
C26 C31 H31 119.926 no
C30 C31 H31 119.938 no
C32 C33 H33 119.576 no
C34 C33 H33 119.552 no
C33 C34 H34 119.949 no
C35 C34 H34 119.949 no
C34 C35 H35 120.053 no
C36 C35 H35 120.056 no
C35 C36 H36 119.875 no
C37 C36 H36 119.872 no
C32 C37 H37 120.068 no
C36 C37 H37 120.067 no
C38 C39 H39 120.104 no
C40 C39 H39 120.114 no
C39 C40 H40 119.716 no
C41 C40 H40 119.701 no
C40 C41 H41 120.114 no
C42 C41 H41 120.139 no
C41 C42 H42 119.734 no
C43 C42 H42 119.746 no
C38 C43 H43 119.875 no
C42 C43 H43 119.873 no
C44 C45 H45 118.561 no
C46 C45 H45 118.577 no
C46 C47 H47 121.025 no
C48 C47 H47 121.026 no
C44 C49 H49 118.880 no
C48 C49 H49 118.883 no
C52 C53 H53 118.876 no
C54 C53 H53 118.876 no
C54 C55 H55 120.715 no
C56 C55 H55 120.713 no
C52 C57 H57 118.667 no
C56 C57 H57 118.668 no
C60 C61 H61 118.858 no
C62 C61 H61 118.860 no
C62 C63 H63 120.690 no
C64 C63 H63 120.677 no
C60 C65 H65 118.596 no
C64 C65 H65 118.595 no
C68 C69 H69 118.962 no
C70 C69 H69 118.982 no
C70 C71 H71 120.807 no
C72 C71 H71 120.834 no
C68 C73 H73 118.688 no
C72 C73 H73 118.676 no
Rh1 H1 C1 135.991 no

loop_
_geom_bond_atom_site_label_1
_geom_bond_atom_site_label_2
_geom_bond_distance
_geom_bond_publ_flag
Rh1 P1 2.3400(12) yes
Rh1 C1 2.467(5) yes
Rh1 C9 2.032(4) yes
Rh1 C16 2.217(5) yes
Rh1 C17 2.168(5) yes
Rh1 C18 2.282(5) yes
Rh1 C19 2.288(5) yes
Rh1 C20 2.228(5) yes
P1 C26 1.822(5) yes
P1 C32 1.821(4) yes
P1 C38 1.830(5) yes
F1 C50 1.298(8) yes
F2 F3 1.728(13) yes
F2 F25 0.866(14) yes
F2 F31 1.031(17) yes
F2 C50 1.240(12) yes
F3 F31 0.787(17) yes
F3 F32 0.724(16) yes
F3 C50 1.304(11) yes
F4 C51 1.301(8) yes
F5 C51 1.307(8) yes
F6 C51 1.339(9) yes
F7 C58 1.258(7) yes
F8 C58 1.320(8) yes
F9 C58 1.267(8) yes
F10 F26 0.735(11) yes
F10 C59 1.323(8) yes
F11 C59 1.316(7) yes
F12 C59 1.317(8) yes
F13 C66 1.335(6) yes
F14 C66 1.331(6) yes
F15 C66 1.330(6) yes
F16 F27 0.717(10) yes
F16 C67 1.352(8) yes
F17 F28 0.767(11) yes
F17 C67 1.371(9) yes
F18 C67 1.293(6) yes
F19 C74 1.339(7) yes
F20 C74 1.330(7) yes
F21 C74 1.332(6) yes
F22 F29 0.603(10) yes
F22 C75 1.350(8) yes
F23 C75 1.335(7) yes
F24 F30 0.498(11) yes
F24 C75 1.365(8) yes
F25 C50 1.519(11) yes
F26 C59 1.389(8) yes
F27 F28 1.597(11) yes
F27 C67 1.307(8) yes
F28 C67 1.319(10) yes
F29 C75 1.353(9) yes
F30 C75 1.322(9) yes
F31 F32 1.498(19) yes
F31 C50 1.220(14) yes
F32 C50 1.578(14) yes
C1 C2 1.360(7) yes
C1 C10 1.477(6) yes
C2 C3 1.495(7) yes
C2 C4 1.477(6) yes
C4 C5 1.410(6) yes
C4 C9 1.409(6) yes
C5 C6 1.379(7) yes
C6 C7 1.384(7) yes
C7 C8 1.390(7) yes
C8 C9 1.396(6) yes
C10 C11 1.399(7) yes
C10 C15 1.400(7) yes
C11 C12 1.381(7) yes
C12 C13 1.377(7) yes
C13 C14 1.390(8) yes
C14 C15 1.381(7) yes
C16 C17 1.429(7) yes
C16 C20 1.404(7) yes
C16 C21 1.503(7) yes
C17 C18 1.466(6) yes
C17 C22 1.494(7) yes
C18 C19 1.379(7) yes
C18 C23 1.502(8) yes
C19 C20 1.455(7) yes
C19 C24 1.509(7) yes
C20 C25 1.510(8) yes
C26 C27 1.393(6) yes
C26 C31 1.383(7) yes
C27 C28 1.395(7) yes
C28 C29 1.378(8) yes
C29 C30 1.383(8) yes
C30 C31 1.397(8) yes
C32 C33 1.388(7) yes
C32 C37 1.384(7) yes
C33 C34 1.383(7) yes
C34 C35 1.371(8) yes
C35 C36 1.381(9) yes
C36 C37 1.399(7) yes
C38 C39 1.408(7) yes
C38 C43 1.391(7) yes
C39 C40 1.376(8) yes
C40 C41 1.392(8) yes
C41 C42 1.373(8) yes
C42 C43 1.386(8) yes
C44 C45 1.401(7) yes
C44 C49 1.400(7) yes
C44 B1 1.639(7) yes
C45 C46 1.390(7) yes
C46 C47 1.386(8) yes
C46 C50 1.496(9) yes
C47 C48 1.386(7) yes
C48 C49 1.398(7) yes
C48 C51 1.490(8) yes
C52 C53 1.407(6) yes
C52 C57 1.385(6) yes
C52 B1 1.648(6) yes
C53 C54 1.396(6) yes
C54 C55 1.385(6) yes
C54 C58 1.491(7) yes
C55 C56 1.378(7) yes
C56 C57 1.398(6) yes
C56 C59 1.490(7) yes
C60 C61 1.408(6) yes
C60 C65 1.400(6) yes
C60 B1 1.635(7) yes
C61 C62 1.389(6) yes
C62 C63 1.377(7) yes
C62 C66 1.495(6) yes
C63 C64 1.386(6) yes
C64 C65 1.387(6) yes
C64 C67 1.494(7) yes
C68 C69 1.405(6) yes
C68 C73 1.400(6) yes
C68 B1 1.642(7) yes
C69 C70 1.394(7) yes
C70 C71 1.374(7) yes
C70 C74 1.502(7) yes
C71 C72 1.391(6) yes
C72 C73 1.389(6) yes
C72 C75 1.502(7) yes
Rh1 H1 1.694 no
C1 H1 0.950 no
C3 H3A 0.980 no
C3 H3B 0.980 no
C3 H3C 0.980 no
C5 H5 0.950 no
C6 H6 0.950 no
C7 H7 0.950 no
C8 H8 0.950 no
C11 H11 0.950 no
C12 H12 0.950 no
C13 H13 0.950 no
C14 H14 0.950 no
C15 H15 0.950 no
C21 H21A 0.980 no
C21 H21B 0.980 no
C21 H21C 0.980 no
C22 H22A 0.980 no
C22 H22B 0.980 no
C22 H22C 0.980 no
C23 H23A 0.980 no
C23 H23B 0.980 no
C23 H23C 0.980 no
C24 H24A 0.980 no
C24 H24B 0.980 no
C24 H24C 0.980 no
C25 H25A 0.980 no
C25 H25B 0.980 no
C25 H25C 0.980 no
C27 H27 0.950 no
C28 H28 0.950 no
C29 H29 0.950 no
C30 H30 0.950 no
C31 H31 0.950 no
C33 H33 0.950 no
C34 H34 0.950 no
C35 H35 0.950 no
C36 H36 0.950 no
C37 H37 0.950 no
C39 H39 0.950 no
C40 H40 0.950 no
C41 H41 0.950 no
C42 H42 0.950 no
C43 H43 0.950 no
C45 H45 0.950 no
C47 H47 0.950 no
C49 H49 0.950 no
C53 H53 0.950 no
C55 H55 0.950 no
C57 H57 0.950 no
C61 H61 0.950 no
C63 H63 0.950 no
C65 H65 0.950 no
C69 H69 0.950 no
C71 H71 0.950 no
C73 H73 0.950 no

loop_
_geom_contact_atom_site_label_1
_geom_contact_atom_site_label_2
_geom_contact_distance
_geom_contact_publ_flag
_geom_contact_site_symmetry_2
P1 C8 3.521(5) no .
F1 C45 2.791(6) no .
F1 C47 3.572(7) no .
F2 C45 3.298(11) no .
F2 C47 2.981(11) no .
F3 C45 3.588(9) no .
F3 C47 2.764(10) no .
F4 C47 2.721(7) no .
F5 C47 3.497(7) no .
F5 C49 2.856(7) no .
F6 C47 3.348(8) no .
F6 C49 3.017(8) no .
F7 C53 3.561(7) no .
F7 C55 2.747(7) no .
F8 C53 2.825(7) no .
F8 C55 3.533(7) no .
F9 C53 3.046(9) no .
F9 C55 3.264(8) no .
F10 C55 2.736(8) no .
F11 C55 3.417(6) no .
F11 C57 2.922(6) no .
F12 C55 3.392(7) no .
F12 C57 2.981(7) no .
F13 C61 3.215(6) no .
F13 C63 3.151(6) no .
F14 C61 2.791(5) no .
F14 C63 3.570(6) no .
F15 C61 3.586(5) no .
F15 C63 2.754(5) no .
F16 C63 3.503(8) no .
F16 C65 2.836(9) no .
F17 C63 3.009(8) no .
F17 C65 3.363(8) no .
F18 C63 2.762(6) no .
F18 C65 3.560(6) no .
F19 C69 2.837(6) no .
F19 C71 3.514(6) no .
F20 C71 2.733(6) no .
F21 C69 3.077(5) no .
F21 C71 3.305(6) no .
F22 C73 2.757(8) no .
F23 C71 2.970(6) no .
F23 C73 3.412(6) no .
F24 C71 2.780(8) no .
F24 C73 3.543(8) no .
F25 C45 3.079(10) no .
F25 C47 3.370(11) no .
F26 C55 2.708(8) no .
F27 C65 2.799(8) no .
F28 C63 3.269(10) no .
F28 C65 3.042(10) no .
F29 C73 2.769(9) no .
F30 C71 2.994(9) no .
F30 C73 3.419(9) no .
F31 C45 3.591(13) no .
F31 C47 2.807(13) no .
F32 C45 3.561(13) no .
F32 C47 2.850(13) no .
C1 C25 3.428(7) no .
C1 C38 3.447(7) no .
C1 C39 3.356(7) no .
C2 C15 3.233(6) no .
C2 C25 3.561(7) no .
C2 C39 3.544(7) no .
C3 C5 2.968(7) no .
C3 C10 3.110(7) no .
C3 C15 3.238(7) no .
C4 C7 2.791(6) no .
C4 C39 3.330(7) no .
C5 C8 2.774(7) no .
C6 C9 2.801(6) no .
C8 C16 3.596(6) no .
C8 C21 3.460(7) no .
C8 C32 3.264(7) no .
C8 C33 3.488(7) no .
C9 C21 3.234(7) no .
C9 C32 3.528(7) no .
C9 C39 3.306(7) no .
C10 C13 2.798(6) no .
C11 C14 2.754(7) no .
C12 C15 2.776(8) no .
C15 C25 3.579(8) no .
C21 C22 3.147(8) no .
C21 C25 3.161(8) no .
C22 C23 3.168(8) no .
C22 C33 3.491(8) no .
C23 C24 3.226(8) no .
C23 C26 3.501(8) no .
C23 C27 3.250(8) no .
C24 C25 3.190(8) no .
C26 C29 2.769(8) no .
C26 C33 3.494(7) no .
C26 C43 2.998(7) no .
C27 C30 2.776(8) no .
C27 C38 3.481(7) no .
C27 C43 3.324(7) no .
C28 C31 2.783(7) no .
C31 C32 3.095(7) no .
C31 C33 3.512(7) no .
C32 C35 2.783(6) no .
C32 C39 3.437(7) no .
C33 C36 2.753(8) no .
C34 C37 2.769(8) no .
C37 C38 3.060(7) no .
C37 C39 3.275(7) no .
C38 C41 2.784(7) no .
C39 C42 2.774(7) no .
C40 C43 2.768(8) no .
C44 C47 2.858(7) no .
C44 C53 3.236(6) no .
C44 C57 3.527(6) no .
C44 C61 3.216(6) no .
C44 C69 3.069(6) no .
C45 C48 2.745(7) no .
C45 C52 3.467(6) no .
C45 C53 3.585(6) no .
C45 C60 3.207(7) no .
C45 C61 3.250(6) no .
C46 C49 2.755(7) no .
C49 C52 3.312(6) no .
C49 C68 3.104(6) no .
C49 C69 3.159(7) no .
C52 C55 2.846(6) no .
C52 C65 3.076(6) no .
C52 C73 3.222(6) no .
C53 C56 2.749(6) no .
C53 C60 3.131(6) no .
C53 C65 3.301(6) no .
C54 C57 2.751(7) no .
C57 C68 3.181(6) no .
C57 C73 3.233(6) no .
C60 C63 2.846(6) no .
C60 C69 3.374(6) no .
C60 C73 3.300(6) no .
C61 C64 2.752(6) no .
C61 C68 3.383(6) no .
C62 C65 2.747(6) no .
C65 C68 3.301(6) no .
C65 C73 3.499(6) no .
C68 C71 2.849(7) no .
C69 C72 2.754(6) no .
C70 C73 2.748(6) no .
F1 F1 3.181(6) no 3_656
F1 F32 3.127(13) no 3_656
F1 C42 3.383(7) no .
F1 C43 3.460(6) no .
F2 F22 3.561(12) no 2_646
F2 F23 3.375(11) no 2_646
F2 F24 3.426(12) no 2_646
F2 F29 3.581(13) no 2_646
F2 F30 3.389(12) no 2_646
F3 F13 2.942(9) no 3_656
F3 F14 3.490(9) no 3_656
F3 F22 3.293(10) no 2_646
F3 F29 3.450(11) no 2_646
F4 F16 2.712(9) no 2_646
F4 F27 3.118(8) no 2_646
F4 C13 3.456(7) no 3_656
F5 C16 3.225(6) no 1_556
F5 C17 3.293(6) no 1_556
F5 C21 3.597(7) no 1_556
F5 C22 3.562(7) no 1_556
F6 C18 3.594(7) no 1_556
F6 C19 3.381(7) no 1_556
F7 F23 3.508(7) no 4_554
F7 F24 3.421(9) no 4_554
F8 C37 3.373(8) no .
F9 F20 3.175(7) no 4_554
F9 F24 3.350(10) no 4_554
F9 C40 3.580(10) no .
F9 C71 3.327(8) no 4_554
F10 F17 3.135(10) no 4_555
F10 C3 3.564(10) no 4_555
F11 F17 3.463(8) no 4_555
F11 F18 3.090(6) no 4_555
F11 C21 3.283(7) no 1_556
F11 C63 3.572(6) no 4_555
F12 F13 3.314(6) no 4_555
F12 F15 3.499(6) no 4_555
F12 C63 3.309(7) no 4_555
F13 F3 2.942(9) no 3_656
F13 F12 3.314(6) no 4_454
F13 F22 2.987(7) no 4_454
F13 F23 3.360(5) no 4_454
F13 F29 3.529(8) no 4_454
F13 F31 3.183(13) no 3_656
F13 F32 3.084(13) no 3_656
F13 C42 3.555(6) no .
F14 F3 3.490(9) no 3_656
F14 F23 3.103(5) no 4_454
F14 F31 3.402(13) no 3_656
F14 C29 3.253(7) no 3_656
F14 C30 3.229(7) no 3_656
F15 F12 3.499(6) no 4_454
F15 F22 3.497(7) no 4_454
F15 F23 3.019(5) no 4_454
F16 F4 2.712(9) no 2_656
F16 C13 3.258(8) no 4_555
F16 C14 3.575(8) no 4_555
F17 F10 3.135(10) no 4_454
F17 F11 3.463(8) no 4_454
F17 F20 3.375(8) no 4_554
F17 F21 3.470(8) no 4_554
F17 F26 3.069(10) no 4_454
F17 C23 3.545(9) no 2_655
F18 F11 3.090(6) no 4_454
F18 C22 3.262(7) no 2_655
F19 C23 3.415(7) no 3_656
F20 F9 3.175(7) no 4_455
F20 F17 3.375(8) no 4_455
F20 F28 2.870(9) no 4_455
F20 C14 3.526(7) no 1_556
F21 F17 3.470(8) no 4_455
F21 F28 3.418(10) no 4_455
F21 C5 3.537(6) no 4_455
F21 C29 3.595(7) no 3_656
F22 F2 3.561(12) no 2_656
F22 F3 3.293(10) no 2_656
F22 F13 2.987(7) no 4_555
F22 F15 3.497(7) no 4_555
F22 F31 3.045(14) no 2_656
F22 C12 3.371(8) no 4_555
F22 C13 3.528(9) no 4_555
F23 F2 3.375(11) no 2_656
F23 F7 3.508(7) no 4_455
F23 F13 3.360(5) no 4_555
F23 F14 3.103(5) no 4_555
F23 F15 3.019(5) no 4_555
F23 F31 3.219(13) no 2_656
F23 C66 3.422(6) no 4_555
F24 F2 3.426(12) no 2_656
F24 F7 3.421(9) no 4_455
F24 F9 3.350(10) no 4_455
F24 C36 3.412(9) no 4_455
F26 F17 3.069(10) no 4_555
F27 F4 3.118(8) no 2_656
F27 C13 3.100(8) no 4_555
F27 C14 3.144(8) no 4_555
F28 F20 2.870(9) no 4_554
F28 F21 3.418(10) no 4_554
F28 C74 3.587(10) no 4_554
F29 F2 3.581(13) no 2_656
F29 F3 3.450(11) no 2_656
F29 F13 3.529(8) no 4_555
F29 F31 3.164(14) no 2_656
F29 C12 3.427(9) no 4_555
F29 C13 3.460(9) no 4_555
F30 F2 3.389(12) no 2_656
F30 F31 3.516(15) no 2_656
F30 C7 3.484(9) no 4_455
F30 C36 3.416(10) no 4_455
F31 F13 3.183(13) no 3_656
F31 F14 3.402(13) no 3_656
F31 F22 3.045(14) no 2_646
F31 F23 3.219(13) no 2_646
F31 F29 3.164(14) no 2_646
F31 F30 3.516(15) no 2_646
F31 C75 3.557(14) no 2_646
F32 F1 3.127(13) no 3_656
F32 F13 3.084(13) no 3_656
C3 F10 3.564(10) no 4_454
C5 F21 3.537(6) no 4_554
C5 C62 3.533(7) no 4_554
C6 C61 3.570(7) no 4_554
C6 C62 3.465(7) no 4_554
C6 C63 3.426(7) no 4_554
C6 C64 3.486(7) no 4_554
C6 C72 3.578(7) no 4_554
C7 F30 3.484(9) no 4_554
C12 F22 3.371(8) no 4_454
C12 F29 3.427(9) no 4_454
C13 F4 3.456(7) no 3_656
C13 F16 3.258(8) no 4_454
C13 F22 3.528(9) no 4_454
C13 F27 3.100(8) no 4_454
C13 F29 3.460(9) no 4_454
C14 F16 3.575(8) no 4_454
C14 F20 3.526(7) no 1_554
C14 F27 3.144(8) no 4_454
C16 F5 3.225(6) no 1_554
C17 F5 3.293(6) no 1_554
C18 F6 3.594(7) no 1_554
C19 F6 3.381(7) no 1_554
C21 F5 3.597(7) no 1_554
C21 F11 3.283(7) no 1_554
C22 F5 3.562(7) no 1_554
C22 F18 3.262(7) no 2_645
C23 F17 3.545(9) no 2_645
C23 F19 3.415(7) no 3_656
C25 C70 3.539(7) no 1_554
C29 F14 3.253(7) no 3_656
C29 F21 3.595(7) no 3_656
C30 F14 3.229(7) no 3_656
C34 C55 3.452(7) no 3_756
C34 C56 3.427(8) no 3_756
C35 C54 3.592(8) no 3_756
C36 F24 3.412(9) no 4_554
C36 F30 3.416(10) no 4_554
C37 F8 3.373(8) no .
C40 F9 3.580(10) no .
C42 F1 3.383(7) no .
C42 F13 3.555(6) no .
C43 F1 3.460(6) no .
C54 C35 3.592(8) no 3_756
C55 C34 3.452(7) no 3_756
C56 C34 3.427(8) no 3_756
C61 C6 3.570(7) no 4_455
C62 C5 3.533(7) no 4_455
C62 C6 3.465(7) no 4_455
C63 F11 3.572(6) no 4_454
C63 F12 3.309(7) no 4_454
C63 C6 3.426(7) no 4_455
C64 C6 3.486(7) no 4_455
C66 F23 3.422(6) no 4_454
C70 C25 3.539(7) no 1_556
C71 F9 3.327(8) no 4_455
C72 C6 3.578(7) no 4_455
C74 F28 3.587(10) no 4_455
C75 F31 3.557(14) no 2_656
Rh1 H8 3.1485 no .
Rh1 H21A 3.3774 no .
Rh1 H22B 3.5037 no .
Rh1 H23B 3.5613 no .
Rh1 H24C 3.4674 no .
Rh1 H25C 3.5076 no .
Rh1 H27 3.2287 no .
P1 H8 3.3846 no .
P1 H23B 3.5967 no .
P1 H27 2.8385 no .
P1 H31 2.9088 no .
P1 H33 2.8426 no .
P1 H37 2.9191 no .
P1 H39 2.8859 no .
P1 H43 2.9214 no .
F1 H45 2.4983 no .
F2 H45 3.4240 no .
F2 H47 2.9437 no .
F3 H47 2.4917 no .
F4 H47 2.4215 no .
F5 H49 2.6386 no .
F6 H47 3.5108 no .
F6 H49 2.9305 no .
F7 H55 2.4832 no .
F8 H53 2.5818 no .
F9 H53 2.9999 no .
F9 H55 3.3968 no .
F10 H55 2.4267 no .
F11 H57 2.7600 no .
F12 H55 3.5777 no .
F12 H57 2.8600 no .
F13 H61 3.2697 no .
F13 H63 3.1948 no .
F14 H61 2.4988 no .
F15 H63 2.4773 no .
F16 H65 2.6114 no .
F17 H63 2.9493 no .
F17 H65 3.4989 no .
F18 H63 2.5041 no .
F19 H69 2.6006 no .
F20 H71 2.4255 no .
F21 H69 3.0255 no .
F21 H71 3.4387 no .
F22 H73 2.4125 no .
F23 H71 2.8677 no .
F23 H73 3.5712 no .
F24 H71 2.5564 no .
F25 H45 3.0148 no .
F25 H47 3.5371 no .
F26 H55 2.3850 no .
F27 H65 2.4749 no .
F28 H63 3.4062 no .
F28 H65 2.9923 no .
F29 H73 2.4456 no .
F30 H71 2.9019 no .
F30 H73 3.5769 no .
F31 H47 2.5447 no .
F32 H47 2.6532 no .
C1 H3A 2.7699 no .
C1 H3B 2.7685 no .
C1 H3C 3.2910 no .
C1 H11 2.5888 no .
C1 H15 2.7418 no .
C1 H24C 3.3469 no .
C1 H25A 3.1590 no .
C1 H25C 3.2884 no .
C1 H39 3.3503 no .
C2 H5 2.6935 no .
C2 H15 3.0696 no .
C2 H25A 3.5088 no .
C2 H25C 3.0458 no .
C2 H39 3.2397 no .
C3 H1 3.3357 no .
C3 H5 2.6318 no .
C3 H15 2.8428 no .
C3 H25C 3.4146 no .
C4 H1 2.5026 no .
C4 H3A 3.1580 no .
C4 H3B 3.2090 no .
C4 H3C 2.5612 no .
C4 H6 3.2815 no .
C4 H8 3.2765 no .
C4 H21A 3.1119 no .
C4 H25C 3.5020 no .
C4 H39 2.6679 no .
C5 H3A 3.4876 no .
C5 H3C 2.5006 no .
C5 H7 3.2486 no .
C5 H39 3.1286 no .
C6 H8 3.2596 no .
C6 H39 3.4809 no .
C7 H5 3.2480 no .
C7 H39 3.4382 no .
C8 H6 3.2628 no .
C8 H21A 3.0830 no .
C8 H21C 3.2582 no .
C8 H22B 3.3032 no .
C8 H39 3.0452 no .
C9 H5 3.2876 no .
C9 H7 3.2758 no .
C9 H21A 2.7796 no .
C9 H21C 3.4228 no .
C9 H39 2.6196 no .
C10 H3A 3.0889 no .
C10 H3B 3.0576 no .
C10 H12 3.2798 no .
C10 H14 3.2699 no .
C10 H24C 2.7694 no .
C10 H25A 3.1269 no .
C11 H1 2.6683 no .
C11 H13 3.2452 no .
C11 H15 3.2603 no .
C11 H24C 3.1353 no .
C11 H27 3.2398 no .
C12 H14 3.2483 no .
C12 H24C 3.5625 no .
C13 H11 3.2394 no .
C13 H15 3.2618 no .
C14 H12 3.2522 no .
C14 H24C 3.3084 no .
C15 H1 3.2753 no .
C15 H3A 3.2507 no .
C15 H3B 2.7808 no .
C15 H11 3.2575 no .
C15 H13 3.2627 no .
C15 H24C 2.8794 no .
C15 H25A 2.7240 no .
C16 H8 3.5735 no .
C16 H22A 3.3554 no .
C16 H22B 2.7675 no .
C16 H22C 2.9002 no .
C16 H25A 3.3416 no .
C16 H25B 2.9460 no .
C16 H25C 2.7490 no .
C17 H8 3.4211 no .
C17 H21A 3.2468 no .
C17 H21B 3.1939 no .
C17 H21C 2.6788 no .
C17 H23A 3.3889 no .
C17 H23B 2.7778 no .
C17 H23C 2.9441 no .
C17 H33 3.2496 no .
C18 H22A 2.7541 no .
C18 H22B 3.3742 no .
C18 H22C 3.0575 no .
C18 H24A 2.6879 no .
C18 H24B 3.1271 no .
C18 H24C 3.2537 no .
C18 H27 3.2571 no .
C19 H23A 2.7171 no .
C19 H23B 3.2903 no .
C19 H23C 3.0742 no .
C19 H25A 2.7472 no .
C19 H25B 3.0881 no .
C19 H25C 3.3649 no .
C19 H27 3.3075 no .
C20 H21A 2.8623 no .
C20 H21B 2.8638 no .
C20 H21C 3.3644 no .
C20 H24A 3.3990 no .
C20 H24B 2.9155 no .
C20 H24C 2.8291 no .
C21 H8 3.5328 no .
C21 H22B 2.9366 no .
C21 H22C 3.2876 no .
C21 H25B 3.3410 no .
C21 H25C 2.9326 no .
C22 H8 3.3188 no .
C22 H21C 2.7199 no .
C22 H23B 2.9924 no .
C22 H23C 3.2583 no .
C22 H33 2.6823 no .
C23 H22A 2.8328 no .
C23 H22C 3.4952 no .
C23 H24A 2.8507 no .
C23 H27 3.1839 no .
C24 H23A 2.8757 no .
C24 H25A 2.8376 no .
C24 H25B 3.5542 no .
C24 H27 3.1978 no .
C25 H3B 3.5595 no .
C25 H15 3.0640 no .
C25 H21A 3.1341 no .
C25 H21B 3.1275 no .
C25 H24B 3.2159 no .
C25 H24C 3.0807 no .
C26 H23A 3.3722 no .
C26 H23B 2.9715 no .
C26 H28 3.2765 no .
C26 H30 3.2670 no .
C26 H33 3.3545 no .
C26 H43 2.4987 no .
C27 H11 3.4130 no .
C27 H23A 2.7508 no .
C27 H23B 3.0642 no .
C27 H24A 3.4016 no .
C27 H29 3.2484 no .
C27 H31 3.2599 no .
C27 H43 2.6888 no .
C28 H23A 3.1280 no .
C28 H30 3.2621 no .
C28 H43 3.3462 no .
C29 H27 3.2492 no .
C29 H31 3.2574 no .
C30 H28 3.2634 no .
C31 H23B 3.5069 no .
C31 H27 3.2580 no .
C31 H29 3.2558 no .
C31 H33 3.5009 no .
C31 H43 3.0232 no .
C32 H8 2.8222 no .
C32 H31 2.6144 no .
C32 H34 3.2653 no .
C32 H36 3.2636 no .
C32 H39 3.2481 no .
C33 H8 2.7200 no .
C33 H22A 3.0054 no .
C33 H22B 3.2081 no .
C33 H31 2.9686 no .
C33 H35 3.2447 no .
C33 H37 3.2495 no .
C34 H8 3.2759 no .
C34 H36 3.2379 no .
C35 H33 3.2400 no .
C35 H37 3.2656 no .
C36 H34 3.2398 no .
C37 H8 3.4725 no .
C37 H31 3.1733 no .
C37 H33 3.2458 no .
C37 H35 3.2680 no .
C37 H39 3.1072 no .
C38 H1 2.8220 no .
C38 H11 2.9467 no .
C38 H27 3.4634 no .
C38 H37 2.5689 no .
C38 H40 3.2675 no .
C38 H42 3.2635 no .
C39 H1 2.9990 no .
C39 H11 3.5296 no .
C39 H37 2.6439 no .
C39 H41 3.2597 no .
C39 H43 3.2730 no .
C40 H37 3.5288 no .
C40 H42 3.2499 no .
C41 H11 3.5742 no .
C41 H39 3.2622 no .
C41 H43 3.2496 no .
C42 H11 3.0453 no .
C42 H40 3.2468 no .
C43 H11 2.6937 no .
C43 H27 3.4115 no .
C43 H37 3.3964 no .
C43 H39 3.2722 no .
C43 H41 3.2532 no .
C44 H53 3.1988 no .
C44 H61 2.8700 no .
C44 H69 2.6864 no .
C45 H47 3.2747 no .
C45 H49 3.2313 no .
C45 H53 3.2189 no .
C45 H61 2.7522 no .
C47 H45 3.2589 no .
C47 H49 3.2688 no .
C49 H45 3.2292 no .
C49 H47 3.2838 no .
C49 H69 2.7193 no .
C50 H45 2.6342 no .
C50 H47 2.6536 no .
C51 H47 2.6623 no .
C51 H49 2.6238 no .
C52 H45 3.5756 no .
C52 H49 3.3221 no .
C52 H65 2.7014 no .
C52 H73 2.8845 no .
C53 H45 3.4497 no .
C53 H55 3.2742 no .
C53 H57 3.2273 no .
C53 H65 2.9345 no .
C55 H53 3.2612 no .
C55 H57 3.2560 no .
C57 H49 3.4755 no .
C57 H53 3.2254 no .
C57 H55 3.2718 no .
C57 H65 3.5430 no .
C57 H73 2.7597 no .
C58 H53 2.6387 no .
C58 H55 2.6544 no .
C59 H55 2.6460 no .
C59 H57 2.6308 no .
C60 H45 2.8562 no .
C60 H53 2.8192 no .
C60 H69 3.4840 no .
C60 H73 3.3624 no .
C61 H45 2.7587 no .
C61 H63 3.2653 no .
C61 H65 3.2347 no .
C61 H69 3.5493 no .
C63 H61 3.2521 no .
C63 H65 3.2530 no .
C65 H53 3.0512 no .
C65 H61 3.2349 no .
C65 H63 3.2661 no .
C65 H73 3.2584 no .
C66 H61 2.6491 no .
C66 H63 2.6254 no .
C67 H63 2.6287 no .
C67 H65 2.6538 no .
C68 H49 2.7642 no .
C68 H57 2.8126 no .
C68 H61 3.4990 no .
C68 H65 3.3698 no .
C69 H49 2.8141 no .
C69 H61 3.5250 no .
C69 H71 3.2706 no .
C69 H73 3.2356 no .
C71 H69 3.2564 no .
C71 H73 3.2605 no .
C73 H57 2.7046 no .
C73 H65 3.3049 no .
C73 H69 3.2364 no .
C73 H71 3.2734 no .
C74 H69 2.6252 no .
C74 H71 2.6579 no .
C75 H71 2.6363 no .
C75 H73 2.6638 no .
B1 H45 2.8285 no .
B1 H49 2.7465 no .
B1 H53 2.7340 no .
B1 H57 2.8392 no .
B1 H61 2.8288 no .
B1 H65 2.7542 no .
B1 H69 2.7750 no .
B1 H73 2.8101 no .
H1 H11 2.5177 no .
H1 H15 3.5365 no .
H1 H24C 3.3016 no .
H1 H25A 3.5038 no .
H1 H27 3.2286 no .
H1 H39 2.9950 no .
H3A H5 3.0543 no .
H3A H15 3.0559 no .
H3B H5 3.4321 no .
H3B H15 2.1595 no .
H3B H25A 3.2825 no .
H3B H25C 2.9437 no .
H3C H5 1.9499 no .
H5 H6 2.3238 no .
H6 H7 2.3320 no .
H7 H8 2.3325 no .
H8 H21A 3.4101 no .
H8 H21C 3.1279 no .
H8 H22B 2.5907 no .
H8 H33 2.8734 no .
H8 H39 3.5706 no .
H11 H12 2.3208 no .
H11 H24C 3.5949 no .
H11 H27 2.7795 no .
H11 H42 3.4308 no .
H11 H43 2.9052 no .
H12 H13 2.3300 no .
H13 H14 2.3371 no .
H14 H15 2.3244 no .
H15 H24C 3.2311 no .
H15 H25A 2.2550 no .
H15 H25C 3.0729 no .
H21A H22B 3.5396 no .
H21A H25B 3.4702 no .
H21A H25C 2.6209 no .
H21B H25B 3.0159 no .
H21B H25C 2.9643 no .
H21C H22B 2.2895 no .
H21C H22C 2.8344 no .
H22A H23B 2.3959 no .
H22A H23C 2.9581 no .
H22A H33 2.0926 no .
H22B H33 2.5919 no .
H22C H23B 3.4693 no .
H22C H23C 3.3082 no .
H22C H33 3.5531 no .
H23A H24A 2.2439 no .
H23A H24B 3.4127 no .
H23A H27 2.6468 no .
H23A H28 3.2831 no .
H23B H27 3.2499 no .
H23B H33 3.0631 no .
H23C H24A 3.3278 no .
H24A H27 2.6878 no .
H24B H25A 2.8754 no .
H24B H25B 3.3124 no .
H24C H25A 2.4807 no .
H24C H27 3.2040 no .
H27 H28 2.3484 no .
H27 H43 2.9588 no .
H28 H29 2.3251 no .
H29 H30 2.3287 no .
H30 H31 2.3506 no .
H31 H33 3.1562 no .
H31 H37 3.4882 no .
H31 H43 3.4575 no .
H33 H34 2.3258 no .
H34 H35 2.3210 no .
H35 H36 2.3296 no .
H36 H37 2.3476 no .
H37 H39 2.6520 no .
H39 H40 2.3237 no .
H40 H41 2.3399 no .
H41 H42 2.3213 no .
H42 H43 2.3303 no .
H45 H53 2.8586 no .
H45 H61 2.3896 no .
H49 H57 3.1770 no .
H49 H69 2.5939 no .
H53 H65 2.9191 no .
H57 H73 2.3583 no .
H61 H69 3.1423 no .
H65 H73 2.8210 no .
F1 H42 2.7967 no .
F1 H43 2.9485 no .
F2 H35 3.5771 no 3_756
F2 H36 3.2690 no 3_756
F3 H12 3.2748 no 3_656
F4 H7 3.4195 no 3_756
F4 H12 3.4324 no 3_656
F4 H13 3.1023 no 3_656
F5 H21B 3.1799 no 1_556
F5 H22C 2.9083 no 1_556
F5 H34 3.3253 no 3_756
F6 H23C 3.5150 no 1_556
F6 H24A 2.9697 no 3_656
F6 H24B 3.0640 no 1_556
F6 H28 3.4003 no 3_656
F7 H30 3.4094 no 3_756
F7 H31 2.9334 no 3_756
F7 H36 3.4276 no .
F8 H36 3.2069 no .
F8 H36 3.5878 no 3_756
F8 H37 2.5857 no .
F9 H14 3.3140 no 4_555
F9 H15 3.3544 no 4_555
F9 H40 3.2638 no .
F9 H71 2.3773 no 4_554
F10 H3A 2.5882 no 4_555
F11 H21A 3.3307 no 1_556
F11 H21B 2.7826 no 1_556
F11 H21C 3.2103 no 1_556
F11 H22A 3.1012 no 3_756
F11 H33 3.2858 no 3_756
F11 H34 3.0579 no 3_756
F11 H63 2.6662 no 4_555
F12 H63 2.6550 no 4_555
F13 H12 3.1222 no .
F13 H42 2.9637 no .
F14 H3C 2.7383 no 4_455
F14 H5 3.1023 no 4_455
F14 H29 2.7050 no 3_656
F14 H30 2.6687 no 3_656
F15 H3C 3.3107 no 4_455
F15 H5 3.5991 no 4_455
F15 H21A 3.0666 no 4_455
F15 H25C 3.2608 no 4_455
F16 H7 3.0637 no 4_455
F16 H13 2.6732 no 4_555
F16 H14 3.2861 no 4_555
F16 H23C 3.1099 no 2_655
F17 H23B 3.2724 no 2_655
F17 H23C 2.9405 no 2_655
F17 H40 3.4274 no .
F17 H41 3.2922 no .
F18 H7 3.5033 no 4_455
F18 H21C 3.3289 no 4_455
F18 H22A 2.8386 no 2_655
F18 H22C 2.7989 no 2_655
F18 H23B 3.4972 no 2_655
F18 H23C 3.0113 no 2_655
F19 H23A 2.7736 no 3_656
F19 H23C 3.3163 no 3_656
F19 H24B 2.9636 no 1_556
F19 H25A 3.1805 no 1_556
F19 H25B 3.1750 no 1_556
F19 H28 3.3939 no 3_656
F20 H14 2.9409 no 1_556
F20 H15 3.2632 no 1_556
F20 H25A 3.2635 no 1_556
F20 H40 2.8867 no 4_455
F21 H5 2.9682 no 4_455
F21 H29 3.4113 no 3_656
F21 H40 2.9640 no 4_455
F22 H12 2.7084 no 4_555
F22 H13 3.0400 no 4_555
F22 H47 3.0813 no 2_656
F23 H3B 3.4520 no 1_556
F24 H7 3.4027 no 4_455
F24 H36 3.0306 no 4_455
F25 H35 3.3729 no 3_756
F25 H36 3.0283 no 3_756
F25 H43 3.3105 no .
F26 H3A 3.0160 no 4_555
F26 H22A 3.5822 no 3_756
F26 H23B 3.4228 no 3_756
F26 H33 3.3141 no 3_756
F27 H13 2.6742 no 4_555
F27 H14 2.7622 no 4_555
F27 H23C 2.9251 no 2_655
F28 H14 3.2177 no 4_555
F28 H23B 3.5893 no 2_655
F28 H23C 2.9437 no 2_655
F28 H40 3.3058 no .
F28 H41 3.2764 no .
F29 H7 3.4291 no 4_455
F29 H12 2.7862 no 4_555
F29 H13 2.8643 no 4_555
F29 H47 2.8144 no 2_656
F30 H7 3.0436 no 4_455
F30 H36 3.1194 no 4_455
F30 H47 3.5276 no 2_656
F32 H12 3.2359 no 3_656
F32 H42 3.2900 no 3_656
C3 H30 3.0443 no 2_655
C3 H55 3.3122 no 4_454
C12 H47 3.3744 no 3_656
C13 H65 3.0887 no 4_454
C13 H73 3.2468 no 4_454
C14 H65 3.0903 no 4_454
C22 H21C 3.0800 no 3_755
C22 H22B 3.2326 no 3_755
C22 H22C 3.4764 no 3_755
C24 H24A 3.5556 no 3_655
C24 H24B 3.3972 no 3_655
C28 H69 3.3364 no 3_656
C29 H61 3.3017 no 3_656
C29 H69 3.3049 no 3_656
C30 H3C 3.2400 no 2_645
C31 H55 3.4981 no 3_756
C41 H45 3.5965 no .
C41 H53 3.1346 no .
C42 H45 3.0376 no .
C44 H35 2.9567 no 3_756
C45 H35 2.8567 no 3_756
C45 H42 3.4072 no .
C46 H28 3.5686 no 3_656
C46 H35 2.8735 no 3_756
C47 H12 3.4691 no 3_656
C47 H28 3.3278 no 3_656
C47 H35 2.9593 no 3_756
C48 H28 3.1972 no 3_656
C48 H35 2.9886 no 3_756
C49 H28 3.3319 no 3_656
C49 H34 3.3699 no 3_756
C49 H35 2.9810 no 3_756
C52 H34 3.4079 no 3_756
C52 H35 3.4477 no 3_756
C53 H14 3.2681 no 4_555
C53 H35 3.2407 no 3_756
C54 H14 3.2736 no 4_555
C54 H35 3.5805 no 3_756
C55 H3A 3.4278 no 4_555
C55 H14 3.5789 no 4_555
C55 H31 3.5376 no 3_756
C55 H34 3.3597 no 3_756
C56 H34 2.9669 no 3_756
C57 H34 2.9702 no 3_756
C58 H71 3.5292 no 4_554
C59 H34 3.4970 no 3_756
C59 H63 3.2077 no 4_555
C60 H6 2.8743 no 4_455
C60 H41 2.9903 no .
C61 H5 3.4366 no 4_455
C61 H6 3.0155 no 4_455
C61 H29 3.2315 no 3_656
C61 H41 3.0169 no .
C61 H42 3.1460 no .
C62 H5 3.3571 no 4_455
C62 H6 3.2451 no 4_455
C62 H41 2.9365 no .
C62 H42 3.3410 no .
C63 H6 3.3245 no 4_455
C63 H41 2.8011 no .
C64 H6 3.1671 no 4_455
C64 H7 3.5818 no 4_455
C64 H41 2.7169 no .
C65 H6 2.9475 no 4_455
C65 H13 3.3214 no 4_555
C65 H14 3.3477 no 4_555
C65 H41 2.7842 no .
C66 H3C 3.5186 no 4_455
C66 H5 3.5110 no 4_455
C67 H23C 3.2384 no 2_655
C67 H41 3.5494 no .
C68 H6 2.8165 no 4_455
C68 H25B 3.4102 no 1_556
C69 H6 3.0000 no 4_455
C69 H25B 2.9615 no 1_556
C69 H29 3.4729 no 3_656
C70 H6 3.1977 no 4_455
C70 H25A 3.3721 no 1_556
C70 H25B 2.9160 no 1_556
C71 H6 3.2176 no 4_455
C71 H25A 3.5376 no 1_556
C71 H25B 3.3062 no 1_556
C72 H6 3.0052 no 4_455
C73 H6 2.7971 no 4_455
C73 H13 3.4532 no 4_555
C74 H25A 3.4347 no 1_556
C74 H25B 3.4730 no 1_556
C74 H40 3.4432 no 4_455
B1 H6 3.5701 no 4_455
H3A F10 2.5882 no 4_454
H3A F26 3.0160 no 4_454
H3A C55 3.4278 no 4_454
H3A H30 3.0064 no 2_655
H3A H55 2.7032 no 4_454
H3B F23 3.4520 no 1_554
H3B H30 3.1643 no 2_655
H3B H55 3.0803 no 4_454
H3C F14 2.7383 no 4_554
H3C F15 3.3107 no 4_554
H3C C30 3.2400 no 2_655
H3C C66 3.5186 no 4_554
H3C H29 3.3807 no 2_655
H3C H30 2.4871 no 2_655
H5 F14 3.1023 no 4_554
H5 F15 3.5991 no 4_554
H5 F21 2.9682 no 4_554
H5 C61 3.4366 no 4_554
H5 C62 3.3571 no 4_554
H5 C66 3.5110 no 4_554
H5 H29 3.1810 no 2_655
H5 H61 3.4768 no 4_554
H6 C60 2.8743 no 4_554
H6 C61 3.0155 no 4_554
H6 C62 3.2451 no 4_554
H6 C63 3.3245 no 4_554
H6 C64 3.1671 no 4_554
H6 C65 2.9475 no 4_554
H6 C68 2.8165 no 4_554
H6 C69 3.0000 no 4_554
H6 C70 3.1977 no 4_554
H6 C71 3.2176 no 4_554
H6 C72 3.0052 no 4_554
H6 C73 2.7971 no 4_554
H6 B1 3.5701 no 4_554
H6 H61 3.5085 no 4_554
H6 H65 3.4199 no 4_554
H6 H69 3.5398 no 4_554
H6 H73 3.2480 no 4_554
H7 F4 3.4195 no 3_756
H7 F16 3.0637 no 4_554
H7 F18 3.5033 no 4_554
H7 F24 3.4027 no 4_554
H7 F29 3.4291 no 4_554
H7 F30 3.0436 no 4_554
H7 C64 3.5818 no 4_554
H12 F3 3.2748 no 3_656
H12 F4 3.4324 no 3_656
H12 F13 3.1222 no .
H12 F22 2.7084 no 4_454
H12 F29 2.7862 no 4_454
H12 F32 3.2359 no 3_656
H12 C47 3.4691 no 3_656
H12 H47 2.6221 no 3_656
H13 F4 3.1023 no 3_656
H13 F16 2.6732 no 4_454
H13 F22 3.0400 no 4_454
H13 F27 2.6742 no 4_454
H13 F29 2.8643 no 4_454
H13 C65 3.3214 no 4_454
H13 C73 3.4532 no 4_454
H13 H65 2.4961 no 4_454
H13 H73 2.5878 no 4_454
H14 F9 3.3140 no 4_454
H14 F16 3.2861 no 4_454
H14 F20 2.9409 no 1_554
H14 F27 2.7622 no 4_454
H14 F28 3.2177 no 4_454
H14 C53 3.2681 no 4_454
H14 C54 3.2736 no 4_454
H14 C55 3.5789 no 4_454
H14 C65 3.3477 no 4_454
H14 H53 3.5610 no 4_454
H14 H65 2.4912 no 4_454
H15 F9 3.3544 no 4_454
H15 F20 3.2632 no 1_554
H15 H55 3.5535 no 4_454
H15 H71 3.5605 no 1_554
H21A F11 3.3307 no 1_554
H21A F15 3.0666 no 4_554
H21A H63 3.0128 no 4_554
H21B F5 3.1799 no 1_554
H21B F11 2.7826 no 1_554
H21B H34 3.2793 no 3_755
H21B H49 3.3139 no 1_554
H21B H57 3.1816 no 1_554
H21C F11 3.2103 no 1_554
H21C F18 3.3289 no 4_554
H21C C22 3.0800 no 3_755
H21C H22A 3.1180 no 3_755
H21C H22B 2.9090 no 3_755
H21C H22C 2.7027 no 3_755
H22A F11 3.1012 no 3_756
H22A F18 2.8386 no 2_645
H22A F26 3.5822 no 3_756
H22A H21C 3.1180 no 3_755
H22B C22 3.2326 no 3_755
H22B H21C 2.9090 no 3_755
H22B H22B 2.8688 no 3_755
H22B H22C 2.7026 no 3_755
H22C F5 2.9083 no 1_554
H22C F18 2.7989 no 2_645
H22C C22 3.4764 no 3_755
H22C H21C 2.7027 no 3_755
H22C H22B 2.7026 no 3_755
H22C H22C 3.3912 no 3_755
H23A F19 2.7736 no 3_656
H23A H24B 3.2277 no 3_655
H23B F17 3.2724 no 2_645
H23B F18 3.4972 no 2_645
H23B F26 3.4228 no 3_756
H23B F28 3.5893 no 2_645
H23C F6 3.5150 no 1_554
H23C F16 3.1099 no 2_645
H23C F17 2.9405 no 2_645
H23C F18 3.0113 no 2_645
H23C F19 3.3163 no 3_656
H23C F27 2.9251 no 2_645
H23C F28 2.9437 no 2_645
H23C C67 3.2384 no 2_645
H23C H24B 3.5968 no 3_655
H24A F6 2.9697 no 3_656
H24A C24 3.5556 no 3_655
H24A H24A 3.4192 no 3_655
H24A H24B 2.8334 no 3_655
H24B F6 3.0640 no 1_554
H24B F19 2.9636 no 1_554
H24B C24 3.3972 no 3_655
H24B H23A 3.2277 no 3_655
H24B H23C 3.5968 no 3_655
H24B H24A 2.8334 no 3_655
H24B H24B 3.0802 no 3_655
H25A F19 3.1805 no 1_554
H25A F20 3.2635 no 1_554
H25A C70 3.3721 no 1_554
H25A C71 3.5376 no 1_554
H25A C74 3.4347 no 1_554
H25B F19 3.1750 no 1_554
H25B C68 3.4102 no 1_554
H25B C69 2.9615 no 1_554
H25B C70 2.9160 no 1_554
H25B C71 3.3062 no 1_554
H25B C74 3.4730 no 1_554
H25B H49 2.7902 no 1_554
H25B H69 3.2575 no 1_554
H25C F15 3.2608 no 4_554
H28 F6 3.4003 no 3_656
H28 F19 3.3939 no 3_656
H28 C46 3.5686 no 3_656
H28 C47 3.3278 no 3_656
H28 C48 3.1972 no 3_656
H28 C49 3.3319 no 3_656
H28 H69 2.8219 no 3_656
H29 F14 2.7050 no 3_656
H29 F21 3.4113 no 3_656
H29 C61 3.2315 no 3_656
H29 C69 3.4729 no 3_656
H29 H3C 3.3807 no 2_645
H29 H5 3.1810 no 2_645
H29 H61 2.4311 no 3_656
H29 H69 2.7423 no 3_656
H30 F7 3.4094 no 3_756
H30 F14 2.6687 no 3_656
H30 C3 3.0443 no 2_645
H30 H3A 3.0064 no 2_645
H30 H3B 3.1643 no 2_645
H30 H3C 2.4871 no 2_645
H30 H55 3.2863 no 3_756
H31 F7 2.9334 no 3_756
H31 C55 3.5376 no 3_756
H31 H55 2.8993 no 3_756
H33 F11 3.2858 no 3_756
H33 F26 3.3141 no 3_756
H34 F5 3.3253 no 3_756
H34 F11 3.0579 no 3_756
H34 C49 3.3699 no 3_756
H34 C52 3.4079 no 3_756
H34 C55 3.3597 no 3_756
H34 C56 2.9669 no 3_756
H34 C57 2.9702 no 3_756
H34 C59 3.4970 no 3_756
H34 H21B 3.2793 no 3_755
H34 H49 3.3035 no 3_756
H34 H57 3.2401 no 3_756
H35 F2 3.5771 no 3_756
H35 F25 3.3729 no 3_756
H35 C44 2.9567 no 3_756
H35 C45 2.8567 no 3_756
H35 C46 2.8735 no 3_756
H35 C47 2.9593 no 3_756
H35 C48 2.9886 no 3_756
H35 C49 2.9810 no 3_756
H35 C52 3.4477 no 3_756
H35 C53 3.2407 no 3_756
H35 C54 3.5805 no 3_756
H35 H45 3.3696 no 3_756
H35 H47 3.5259 no 3_756
H35 H49 3.5511 no 3_756
H35 H53 3.4001 no 3_756
H36 F2 3.2690 no 3_756
H36 F7 3.4276 no .
H36 F8 3.2069 no .
H36 F8 3.5878 no 3_756
H36 F24 3.0306 no 4_554
H36 F25 3.0283 no 3_756
H36 F30 3.1194 no 4_554
H37 F8 2.5857 no .
H40 F9 3.2638 no .
H40 F17 3.4274 no .
H40 F20 2.8867 no 4_554
H40 F21 2.9640 no 4_554
H40 F28 3.3058 no .
H40 C74 3.4432 no 4_554
H40 H71 3.5638 no 4_554
H41 F17 3.2922 no .
H41 F28 3.2764 no .
H41 C60 2.9903 no .
H41 C61 3.0169 no .
H41 C62 2.9365 no .
H41 C63 2.8011 no .
H41 C64 2.7169 no .
H41 C65 2.7842 no .
H41 C67 3.5494 no .
H41 H45 3.5383 no .
H41 H53 2.9760 no .
H41 H63 3.3329 no .
H41 H65 3.2928 no .
H42 F1 2.7967 no .
H42 F13 2.9637 no .
H42 F32 3.2900 no 3_656
H42 C45 3.4072 no .
H42 C61 3.1460 no .
H42 C62 3.3410 no .
H42 H45 2.4783 no .
H42 H61 3.1348 no .
H43 F1 2.9485 no .
H43 F25 3.3105 no .
H45 C41 3.5965 no .
H45 C42 3.0376 no .
H45 H35 3.3696 no 3_756
H45 H41 3.5383 no .
H45 H42 2.4783 no .
H47 F22 3.0813 no 2_646
H47 F29 2.8144 no 2_646
H47 F30 3.5276 no 2_646
H47 C12 3.3744 no 3_656
H47 H12 2.6221 no 3_656
H47 H35 3.5259 no 3_756
H49 H21B 3.3139 no 1_556
H49 H25B 2.7902 no 1_556
H49 H34 3.3035 no 3_756
H49 H35 3.5511 no 3_756
H53 C41 3.1346 no .
H53 H14 3.5610 no 4_555
H53 H35 3.4001 no 3_756
H53 H41 2.9760 no .
H55 C3 3.3122 no 4_555
H55 C31 3.4981 no 3_756
H55 H3A 2.7032 no 4_555
H55 H3B 3.0803 no 4_555
H55 H15 3.5535 no 4_555
H55 H30 3.2863 no 3_756
H55 H31 2.8993 no 3_756
H57 H21B 3.1816 no 1_556
H57 H34 3.2401 no 3_756
H61 C29 3.3017 no 3_656
H61 H5 3.4768 no 4_455
H61 H6 3.5085 no 4_455
H61 H29 2.4311 no 3_656
H61 H42 3.1348 no .
H63 F11 2.6662 no 4_454
H63 F12 2.6550 no 4_454
H63 C59 3.2077 no 4_454
H63 H21A 3.0128 no 4_455
H63 H41 3.3329 no .
H65 C13 3.0887 no 4_555
H65 C14 3.0903 no 4_555
H65 H6 3.4199 no 4_455
H65 H13 2.4961 no 4_555
H65 H14 2.4912 no 4_555
H65 H41 3.2928 no .
H69 C28 3.3364 no 3_656
H69 C29 3.3049 no 3_656
H69 H6 3.5398 no 4_455
H69 H25B 3.2575 no 1_556
H69 H28 2.8219 no 3_656
H69 H29 2.7423 no 3_656
H71 F9 2.3773 no 4_455
H71 C58 3.5292 no 4_455
H71 H15 3.5605 no 1_556
H71 H40 3.5638 no 4_455
H73 C13 3.2468 no 4_555
H73 H6 3.2480 no 4_455
H73 H13 2.5878 no 4_555

loop_
_geom_torsion_atom_site_label_1
_geom_torsion_atom_site_label_2
_geom_torsion_atom_site_label_3
_geom_torsion_atom_site_label_4
_geom_torsion
_geom_torsion_publ_flag
P1 Rh1 C1 C2 109.9(2) no
P1 Rh1 C1 C10 -94.6(3) no
C1 Rh1 P1 C26 106.89(11) no
C1 Rh1 P1 C32 -129.10(11) no
C1 Rh1 P1 C38 -8.04(11) no
P1 Rh1 C9 C4 -114.7(3) no
P1 Rh1 C9 C8 69.7(3) no
C9 Rh1 P1 C26 -176.40(13) no
C9 Rh1 P1 C32 -52.40(13) no
C9 Rh1 P1 C38 68.67(13) no
P1 Rh1 C16 C17 34.3(3) no
P1 Rh1 C16 C20 151.59(10) no
P1 Rh1 C16 C21 -85.6(4) no
C16 Rh1 P1 C26 -90.5(2) no
C16 Rh1 P1 C32 33.6(3) no
C16 Rh1 P1 C38 154.6(2) no
P1 Rh1 C17 C16 -159.88(11) no
P1 Rh1 C17 C18 85.89(16) no
P1 Rh1 C17 C22 -39.3(4) no
C17 Rh1 P1 C26 -68.64(13) no
C17 Rh1 P1 C32 55.37(13) no
C17 Rh1 P1 C38 176.44(13) no
P1 Rh1 C18 C17 -106.40(15) no
P1 Rh1 C18 C19 134.56(15) no
P1 Rh1 C18 C23 8.2(4) no
C18 Rh1 P1 C26 -29.04(13) no
C18 Rh1 P1 C32 94.96(13) no
C18 Rh1 P1 C38 -143.97(13) no
P1 Rh1 C19 C18 -58.7(3) no
P1 Rh1 C19 C20 -176.94(8) no
P1 Rh1 C19 C24 65.2(4) no
C19 Rh1 P1 C26 1.39(17) no
C19 Rh1 P1 C32 125.40(16) no
C19 Rh1 P1 C38 -113.53(16) no
C1 Rh1 C9 C4 -16.4(3) no
C1 Rh1 C9 C8 168.0(4) no
C9 Rh1 C1 C2 24.2(3) no
C9 Rh1 C1 C10 179.6(4) no
C1 Rh1 C16 C17 -164.81(14) no
C1 Rh1 C16 C20 -47.5(3) no
C1 Rh1 C16 C21 75.3(4) no
C16 Rh1 C1 C2 -59.2(3) no
C16 Rh1 C1 C10 96.2(3) no
C1 Rh1 C17 C16 29.4(4) no
C1 Rh1 C17 C18 -84.9(4) no
C1 Rh1 C17 C22 149.9(3) no
C17 Rh1 C1 C2 -78.8(4) no
C17 Rh1 C1 C10 76.7(5) no
C1 Rh1 C18 C17 140.24(17) no
C1 Rh1 C18 C19 21.2(3) no
C1 Rh1 C18 C23 -105.1(4) no
C18 Rh1 C1 C2 -134.2(3) no
C18 Rh1 C1 C10 21.3(4) no
C1 Rh1 C19 C18 -164.08(19) no
C1 Rh1 C19 C20 77.72(19) no
C1 Rh1 C19 C24 -40.1(4) no
C19 Rh1 C1 C2 -122.0(3) no
C19 Rh1 C1 C10 33.4(4) no
C1 Rh1 C20 C16 138.3(2) no
C1 Rh1 C20 C19 -104.5(2) no
C1 Rh1 C20 C25 18.4(4) no
C20 Rh1 C1 C2 -85.5(3) no
C20 Rh1 C1 C10 70.0(3) no
C9 Rh1 C16 C17 119.58(18) no
C9 Rh1 C16 C20 -123.1(2) no
C9 Rh1 C16 C21 -0.3(4) no
C16 Rh1 C9 C4 99.9(3) no
C16 Rh1 C9 C8 -75.6(4) no
C9 Rh1 C17 C16 -65.7(2) no
C9 Rh1 C17 C18 -179.97(17) no
C9 Rh1 C17 C22 54.8(4) no
C17 Rh1 C9 C4 134.1(3) no
C17 Rh1 C9 C8 -41.5(4) no
C9 Rh1 C18 C17 0.1(4) no
C9 Rh1 C18 C19 -119.0(3) no
C9 Rh1 C18 C23 114.7(4) no
C18 Rh1 C9 C4 134.1(3) no
C18 Rh1 C9 C8 -41.5(5) no
C9 Rh1 C19 C18 117.3(3) no
C9 Rh1 C19 C20 -0.9(4) no
C9 Rh1 C19 C24 -118.8(4) no
C19 Rh1 C9 C4 68.5(5) no
C19 Rh1 C9 C8 -107.1(4) no
C9 Rh1 C20 C16 62.2(3) no
C9 Rh1 C20 C19 179.46(18) no
C9 Rh1 C20 C25 -57.6(4) no
C20 Rh1 C9 C4 67.9(3) no
C20 Rh1 C9 C8 -107.6(4) no
C16 Rh1 C17 C16 0.00(18) no
C16 Rh1 C17 C18 -114.2(3) no
C16 Rh1 C17 C22 120.6(5) no
C17 Rh1 C16 C17 0.00(18) no
C17 Rh1 C16 C20 117.3(3) no
C17 Rh1 C16 C21 -119.9(5) no
C16 Rh1 C18 C17 39.26(17) no
C16 Rh1 C18 C19 -79.8(2) no
C16 Rh1 C18 C23 153.9(4) no
C18 Rh1 C16 C17 -39.61(17) no
C18 Rh1 C16 C20 77.7(2) no
C18 Rh1 C16 C21 -159.5(4) no
C16 Rh1 C19 C18 81.1(3) no
C16 Rh1 C19 C20 -37.08(18) no
C16 Rh1 C19 C24 -154.9(5) no
C19 Rh1 C16 C17 -79.5(2) no
C19 Rh1 C16 C20 37.82(18) no
C19 Rh1 C16 C21 160.6(4) no
C16 Rh1 C20 C16 -0.0(2) no
C16 Rh1 C20 C19 117.2(4) no
C16 Rh1 C20 C25 -119.8(5) no
C20 Rh1 C16 C17 -117.3(4) no
C20 Rh1 C16 C20 -0.0(3) no
C20 Rh1 C16 C21 122.8(5) no
C17 Rh1 C18 C17 -0.00(19) no
C17 Rh1 C18 C19 -119.0(4) no
C17 Rh1 C18 C23 114.6(5) no
C18 Rh1 C17 C16 114.2(3) no
C18 Rh1 C17 C18 -0.00(19) no
C18 Rh1 C17 C22 -125.2(5) no
C17 Rh1 C19 C18 37.87(19) no
C17 Rh1 C19 C20 -80.3(2) no
C17 Rh1 C19 C24 161.8(5) no
C19 Rh1 C17 C16 79.5(2) no
C19 Rh1 C17 C18 -34.71(17) no
C19 Rh1 C17 C22 -159.9(5) no
C17 Rh1 C20 C16 -38.09(19) no
C17 Rh1 C20 C19 79.1(3) no
C17 Rh1 C20 C25 -157.9(4) no
C20 Rh1 C17 C16 36.90(17) no
C20 Rh1 C17 C18 -77.3(2) no
C20 Rh1 C17 C22 157.5(5) no
C18 Rh1 C19 C18 -0.0(2) no
C18 Rh1 C19 C20 -118.2(4) no
C18 Rh1 C19 C24 124.0(5) no
C19 Rh1 C18 C17 119.0(4) no
C19 Rh1 C18 C19 -0.0(2) no
C19 Rh1 C18 C23 -126.4(5) no
C18 Rh1 C20 C16 -81.8(3) no
C18 Rh1 C20 C19 35.39(18) no
C18 Rh1 C20 C25 158.3(4) no
C20 Rh1 C18 C17 81.2(2) no
C20 Rh1 C18 C19 -37.83(19) no
C20 Rh1 C18 C23 -164.2(4) no
C19 Rh1 C20 C16 -117.2(4) no
C19 Rh1 C20 C19 -0.0(2) no
C19 Rh1 C20 C25 123.0(5) no
C20 Rh1 C19 C18 118.2(4) no
C20 Rh1 C19 C20 -0.0(2) no
C20 Rh1 C19 C24 -117.9(5) no
Rh1 P1 C26 C27 -40.5(4) no
Rh1 P1 C26 C31 146.4(3) no
Rh1 P1 C32 C33 -53.6(4) no
Rh1 P1 C32 C37 125.6(3) no
Rh1 P1 C38 C39 -60.1(3) no
Rh1 P1 C38 C43 115.9(3) no
C26 P1 C32 C33 74.8(4) no
C26 P1 C32 C37 -106.0(4) no
C32 P1 C26 C27 -171.6(3) no
C32 P1 C26 C31 15.3(4) no
C26 P1 C38 C39 177.7(3) no
C26 P1 C38 C43 -6.2(4) no
C38 P1 C26 C27 80.3(4) no
C38 P1 C26 C31 -92.8(4) no
C32 P1 C38 C39 68.9(4) no
C32 P1 C38 C43 -115.0(3) no
C38 P1 C32 C33 -178.7(3) no
C38 P1 C32 C37 0.5(4) no
F3 F2 F25 C50 21.9(10) no
F25 F2 F3 F31 163(3) no
F25 F2 F3 F32 -19(3) no
F25 F2 F3 C50 -29.7(14) no
F3 F2 C50 F1 -108.8(8) no
F3 F2 C50 F3 0.0(4) no
F3 F2 C50 F25 -159.6(8) no
F3 F2 C50 F31 3.8(5) no
F3 F2 C50 F32 -3.1(4) no
F3 F2 C50 C46 114.4(7) no
C50 F2 F3 F31 -167.5(16) no
C50 F2 F3 F32 10.7(14) no
C50 F2 F3 C50 0.0(4) no
F25 F2 F31 F3 -25(5) no
F25 F2 F31 F32 -25(4) no
F25 F2 F31 C50 -35(3) no
F31 F2 F25 C50 31(3) no
F25 F2 C50 F1 50.8(11) no
F25 F2 C50 F3 159.6(9) no
F25 F2 C50 F25 0.0(6) no
F25 F2 C50 F31 163.4(11) no
F25 F2 C50 F32 156.5(8) no
F25 F2 C50 C46 -86.0(10) no
C50 F2 F25 C50 0.0(3) no
F31 F2 C50 F1 -112.5(10) no
F31 F2 C50 F3 -3.8(9) no
F31 F2 C50 F25 -163.4(13) no
F31 F2 C50 F31 0.0(8) no
F31 F2 C50 F32 -6.9(10) no
F31 F2 C50 C46 110.7(10) no
C50 F2 F31 F3 10(3) no
C50 F2 F31 F32 9.7(14) no
C50 F2 F31 C50 -0.0(4) no
F2 F3 F31 F2 0.0(9) no
F2 F3 F31 C50 10(3) no
F2 F3 F32 C50 -7.7(15) no
F2 F3 C50 F1 117.1(8) no
F2 F3 C50 F2 0.0(5) no
F2 F3 C50 F25 13.0(5) no
F2 F3 C50 F31 -4.8(7) no
F2 F3 C50 F32 173.6(9) no
F2 F3 C50 C46 -113.8(8) no
F31 F3 C50 F1 121.9(12) no
F31 F3 C50 F2 4.8(11) no
F31 F3 C50 F25 17.8(12) no
F31 F3 C50 F31 0.0(10) no
F31 F3 C50 F32 178.4(15) no
F31 F3 C50 C46 -109.0(12) no
C50 F3 F31 F2 -10(3) no
C50 F3 F31 C50 -0.0(4) no
F32 F3 C50 F1 -56.5(13) no
F32 F3 C50 F2 -173.6(12) no
F32 F3 C50 F25 -160.6(12) no
F32 F3 C50 F31 -178.4(15) no
F32 F3 C50 F32 -0.0(10) no
F32 F3 C50 C46 72.6(13) no
C50 F3 F32 C50 -0.0(3) no
F26 F10 C59 F11 44.4(9) no
F26 F10 C59 F12 152.5(8) no
F26 F10 C59 F26 0.0(6) no
F26 F10 C59 C56 -91.2(9) no
C59 F10 F26 C59 -0.0(3) no
F27 F16 C67 F17 -37.5(10) no
F27 F16 C67 F18 -135.3(8) no
F27 F16 C67 F27 0.0(6) no
F27 F16 C67 F28 -12.5(8) no
F27 F16 C67 C64 107.5(8) no
C67 F16 F27 F28 12.8(9) no
C67 F16 F27 C67 0.0(3) no
F28 F17 C67 F16 48.4(10) no
F28 F17 C67 F18 146.8(9) no
F28 F17 C67 F27 29.4(9) no
F28 F17 C67 F28 -0.0(7) no
F28 F17 C67 C64 -96.4(9) no
C67 F17 F28 F27 -27.5(8) no
C67 F17 F28 C67 -0.0(3) no
F29 F22 C75 F23 -148.8(10) no
F29 F22 C75 F24 -46.1(11) no
F29 F22 C75 F29 0.0(8) no
F29 F22 C75 F30 -32.8(10) no
F29 F22 C75 C72 94.5(10) no
C75 F22 F29 C75 0.0(3) no
F30 F24 C75 F22 37.1(13) no
F30 F24 C75 F23 138.9(12) no
F30 F24 C75 F29 18.0(12) no
F30 F24 C75 F30 0.0(9) no
F30 F24 C75 C72 -104.4(12) no
C75 F24 F30 C75 0.0(3) no
F2 F25 C50 F1 -136.3(10) no
F2 F25 C50 F2 0.0(8) no
F2 F25 C50 F3 -23.2(10) no
F2 F25 C50 F31 -12.7(9) no
F2 F25 C50 F32 -37.6(13) no
F2 F25 C50 C46 107.0(10) no
F10 F26 C59 F10 0.0(6) no
F10 F26 C59 F11 -141.5(8) no
F10 F26 C59 F12 -31.9(9) no
F10 F26 C59 C56 102.2(8) no
F16 F27 F28 F17 18.9(17) no
F16 F27 F28 C67 -15.8(11) no
F16 F27 C67 F16 0.0(6) no
F16 F27 C67 F17 151.5(8) no
F16 F27 C67 F18 51.1(9) no
F16 F27 C67 F28 167.6(8) no
F16 F27 C67 C64 -86.0(8) no
F28 F27 C67 F16 -167.6(7) no
F28 F27 C67 F17 -16.1(5) no
F28 F27 C67 F18 -116.5(6) no
F28 F27 C67 F28 0.0(4) no
F28 F27 C67 C64 106.4(6) no
C67 F27 F28 F17 34.7(9) no
C67 F27 F28 C67 0.0(3) no
F17 F28 C67 F16 -143.8(8) no
F17 F28 C67 F17 -0.0(6) no
F17 F28 C67 F18 -39.2(10) no
F17 F28 C67 F27 -150.4(9) no
F17 F28 C67 C64 96.8(8) no
F27 F28 C67 F16 6.7(4) no
F27 F28 C67 F17 150.4(8) no
F27 F28 C67 F18 111.2(6) no
F27 F28 C67 F27 0.0(3) no
F27 F28 C67 C64 -112.7(5) no
F22 F29 C75 F22 -0.0(7) no
F22 F29 C75 F23 35.3(11) no
F22 F29 C75 F24 142.6(9) no
F22 F29 C75 F30 149.0(10) no
F22 F29 C75 C72 -96.4(10) no
F24 F30 C75 F22 -149.1(11) no
F24 F30 C75 F23 -45.0(12) no
F24 F30 C75 F24 0.0(8) no
F24 F30 C75 F29 -162.8(12) no
F24 F30 C75 C72 84.2(12) no
F2 F31 F32 C50 -9.4(14) no
F2 F31 C50 F1 98.6(11) no
F2 F31 C50 F2 0.0(6) no
F2 F31 C50 F3 173.7(14) no
F2 F31 C50 F25 9.5(7) no
F2 F31 C50 F32 172.9(10) no
F2 F31 C50 C46 -96.2(10) no
F3 F31 C50 F1 -75.0(13) no
F3 F31 C50 F2 -173.7(14) no
F3 F31 C50 F3 -0.0(6) no
F3 F31 C50 F25 -164.2(11) no
F3 F31 C50 F32 -0.8(8) no
F3 F31 C50 C46 90.1(12) no
F32 F31 C50 F1 -74.2(10) no
F32 F31 C50 F2 -172.9(10) no
F32 F31 C50 F3 0.8(7) no
F32 F31 C50 F25 -163.4(7) no
F32 F31 C50 F32 -0.0(5) no
F32 F31 C50 C46 90.9(9) no
C50 F31 F32 C50 0.0(4) no
F3 F32 C50 F1 127.8(12) no
F3 F32 C50 F2 6.9(13) no
F3 F32 C50 F3 -0.0(8) no
F3 F32 C50 F25 29.0(17) no
F3 F32 C50 F31 1.0(10) no
F3 F32 C50 C46 -116.2(12) no
F31 F32 C50 F1 126.7(9) no
F31 F32 C50 F2 5.9(8) no
F31 F32 C50 F3 -1.0(9) no
F31 F32 C50 F25 28.0(11) no
F31 F32 C50 F31 -0.0(7) no
F31 F32 C50 C46 -117.3(8) no
Rh1 C1 C2 C3 156.1(3) no
Rh1 C1 C2 C4 -28.3(5) no
Rh1 C1 C10 C11 74.7(5) no
Rh1 C1 C10 C15 -106.4(4) no
C2 C1 C10 C11 -136.9(5) no
C2 C1 C10 C15 42.0(7) no
C10 C1 C2 C3 2.8(8) no
C10 C1 C2 C4 178.4(4) no
C1 C2 C4 C5 -157.9(4) no
C1 C2 C4 C9 18.8(6) no
C3 C2 C4 C5 17.9(7) no
C3 C2 C4 C9 -165.3(4) no
C2 C4 C5 C6 176.1(4) no
C2 C4 C9 Rh1 7.0(6) no
C2 C4 C9 C8 -177.1(4) no
C5 C4 C9 Rh1 -176.2(4) no
C5 C4 C9 C8 -0.3(6) no
C9 C4 C5 C6 -0.6(7) no
C4 C5 C6 C7 0.6(7) no
C5 C6 C7 C8 0.5(7) no
C6 C7 C8 C9 -1.5(7) no
C7 C8 C9 Rh1 176.8(4) no
C7 C8 C9 C4 1.4(7) no
C1 C10 C11 C12 178.8(4) no
C1 C10 C15 C14 179.9(4) no
C11 C10 C15 C14 -1.2(7) no
C15 C10 C11 C12 -0.1(7) no
C10 C11 C12 C13 1.8(8) no
C11 C12 C13 C14 -2.1(8) no
C12 C13 C14 C15 0.8(8) no
C13 C14 C15 C10 0.9(8) no
Rh1 C16 C17 Rh1 0.0 no
Rh1 C16 C17 C18 67.5(3) no
Rh1 C16 C17 C22 -130.2(4) no
Rh1 C16 C20 Rh1 -0.0 no
Rh1 C16 C20 C19 -64.2(3) no
Rh1 C16 C20 C25 124.8(5) no
C17 C16 C20 Rh1 60.5(3) no
C17 C16 C20 C19 -3.8(5) no
C17 C16 C20 C25 -174.8(4) no
C20 C16 C17 Rh1 -62.3(4) no
C20 C16 C17 C18 5.2(5) no
C20 C16 C17 C22 167.5(4) no
C21 C16 C17 Rh1 122.0(5) no
C21 C16 C17 C18 -170.5(4) no
C21 C16 C17 C22 -8.2(7) no
C21 C16 C20 Rh1 -123.9(5) no
C21 C16 C20 C19 171.9(4) no
C21 C16 C20 C25 0.9(8) no
Rh1 C17 C18 Rh1 0.0 no
Rh1 C17 C18 C19 61.3(3) no
Rh1 C17 C18 C23 -126.4(4) no
C16 C17 C18 Rh1 -66.1(3) no
C16 C17 C18 C19 -4.8(5) no
C16 C17 C18 C23 167.5(4) no
C22 C17 C18 Rh1 132.1(5) no
C22 C17 C18 C19 -166.6(4) no
C22 C17 C18 C23 5.7(7) no
Rh1 C18 C19 Rh1 0.0 no
Rh1 C18 C19 C20 59.9(3) no
Rh1 C18 C19 C24 -125.2(5) no
C17 C18 C19 Rh1 -57.5(3) no
C17 C18 C19 C20 2.4(5) no
C17 C18 C19 C24 177.3(4) no
C23 C18 C19 Rh1 130.7(6) no
C23 C18 C19 C20 -169.4(5) no
C23 C18 C19 C24 5.5(8) no
Rh1 C19 C20 Rh1 0.0 no
Rh1 C19 C20 C16 62.8(3) no
Rh1 C19 C20 C25 -126.4(5) no
C18 C19 C20 Rh1 -62.0(4) no
C18 C19 C20 C16 0.8(5) no
C18 C19 C20 C25 171.7(4) no
C24 C19 C20 Rh1 123.0(5) no
C24 C19 C20 C16 -174.3(5) no
C24 C19 C20 C25 -3.4(8) no
P1 C26 C27 C28 -173.5(3) no
P1 C26 C31 C30 173.7(3) no
C27 C26 C31 C30 0.7(7) no
C31 C26 C27 C28 -0.3(7) no
C26 C27 C28 C29 -0.3(8) no
C27 C28 C29 C30 0.4(9) no
C28 C29 C30 C31 0.0(9) no
C29 C30 C31 C26 -0.6(8) no
P1 C32 C33 C34 177.1(3) no
P1 C32 C37 C36 -177.7(3) no
C33 C32 C37 C36 1.5(7) no
C37 C32 C33 C34 -2.1(7) no
C32 C33 C34 C35 0.8(8) no
C33 C34 C35 C36 1.2(8) no
C34 C35 C36 C37 -1.8(9) no
C35 C36 C37 C32 0.4(8) no
P1 C38 C39 C40 173.9(3) no
P1 C38 C43 C42 -173.5(3) no
C39 C38 C43 C42 2.6(7) no
C43 C38 C39 C40 -2.3(7) no
C38 C39 C40 C41 0.1(7) no
C39 C40 C41 C42 1.7(8) no
C40 C41 C42 C43 -1.4(8) no
C41 C42 C43 C38 -0.8(7) no
C45 C44 C49 C48 -0.7(6) no
C49 C44 C45 C46 0.9(6) no
C45 C44 B1 C52 -91.9(5) no
C45 C44 B1 C60 29.2(6) no
C45 C44 B1 C68 144.9(4) no
B1 C44 C45 C46 174.5(4) no
C49 C44 B1 C52 81.4(5) no
C49 C44 B1 C60 -157.5(4) no
C49 C44 B1 C68 -41.8(5) no
B1 C44 C49 C48 -174.5(4) no
C44 C45 C46 C47 -0.4(7) no
C44 C45 C46 C50 -178.8(4) no
C45 C46 C47 C48 -0.5(7) no
C45 C46 C50 F1 -28.5(8) no
C45 C46 C50 F2 109.5(6) no
C45 C46 C50 F3 -154.6(5) no
C45 C46 C50 F25 73.0(6) no
C45 C46 C50 F31 165.1(5) no
C45 C46 C50 F32 -128.1(5) no
C47 C46 C50 F1 153.1(5) no
C47 C46 C50 F2 -68.9(7) no
C47 C46 C50 F3 26.9(8) no
C47 C46 C50 F25 -105.4(5) no
C47 C46 C50 F31 -13.3(9) no
C47 C46 C50 F32 53.5(6) no
C50 C46 C47 C48 177.9(5) no
C46 C47 C48 C49 0.8(7) no
C46 C47 C48 C51 -179.4(4) no
C47 C48 C49 C44 -0.2(7) no
C47 C48 C51 F4 10.7(8) no
C47 C48 C51 F5 134.5(5) no
C47 C48 C51 F6 -110.2(6) no
C49 C48 C51 F4 -169.5(5) no
C49 C48 C51 F5 -45.7(7) no
C49 C48 C51 F6 69.6(6) no
C51 C48 C49 C44 -180.0(4) no
C53 C52 C57 C56 0.9(6) no
C57 C52 C53 C54 0.5(6) no
C53 C52 B1 C44 75.0(5) no
C53 C52 B1 C60 -49.1(5) no
C53 C52 B1 C68 -163.8(4) no
B1 C52 C53 C54 -173.7(4) no
C57 C52 B1 C44 -98.5(5) no
C57 C52 B1 C60 137.4(4) no
C57 C52 B1 C68 22.6(6) no
B1 C52 C57 C56 174.6(4) no
C52 C53 C54 C55 -1.1(7) no
C52 C53 C54 C58 179.9(4) no
C53 C54 C55 C56 0.3(7) no
C53 C54 C58 F7 -157.4(5) no
C53 C54 C58 F8 -39.4(7) no
C53 C54 C58 F9 74.7(6) no
C55 C54 C58 F7 23.6(7) no
C55 C54 C58 F8 141.6(5) no
C55 C54 C58 F9 -104.3(5) no
C58 C54 C55 C56 179.4(4) no
C54 C55 C56 C57 1.0(7) no
C54 C55 C56 C59 179.2(4) no
C55 C56 C57 C52 -1.6(7) no
C55 C56 C59 F10 15.2(7) no
C55 C56 C59 F11 -122.5(5) no
C55 C56 C59 F12 118.4(5) no
C55 C56 C59 F26 -18.7(7) no
C57 C56 C59 F10 -166.6(5) no
C57 C56 C59 F11 55.7(6) no
C57 C56 C59 F12 -63.3(6) no
C57 C56 C59 F26 159.5(4) no
C59 C56 C57 C52 -179.9(4) no
C61 C60 C65 C64 1.9(6) no
C65 C60 C61 C62 -0.9(6) no
C61 C60 B1 C44 33.1(6) no
C61 C60 B1 C52 150.6(4) no
C61 C60 B1 C68 -87.5(5) no
B1 C60 C61 C62 170.7(4) no
C65 C60 B1 C44 -155.7(4) no
C65 C60 B1 C52 -38.2(5) no
C65 C60 B1 C68 83.7(5) no
B1 C60 C65 C64 -170.1(4) no
C60 C61 C62 C63 -0.2(7) no
C60 C61 C62 C66 178.1(4) no
C61 C62 C63 C64 0.4(7) no
C61 C62 C66 F13 -90.9(5) no
C61 C62 C66 F14 29.3(6) no
C61 C62 C66 F15 149.7(4) no
C63 C62 C66 F13 87.3(5) no
C63 C62 C66 F14 -152.4(4) no
C63 C62 C66 F15 -32.1(6) no
C66 C62 C63 C64 -177.9(4) no
C62 C63 C64 C65 0.5(7) no
C62 C63 C64 C67 178.1(4) no
C63 C64 C65 C60 -1.8(7) no
C63 C64 C67 F16 138.3(4) no
C63 C64 C67 F17 -69.7(5) no
C63 C64 C67 F18 33.8(6) no
C63 C64 C67 F27 171.7(4) no
C63 C64 C67 F28 -105.2(5) no
C65 C64 C67 F16 -44.2(6) no
C65 C64 C67 F17 107.9(5) no
C65 C64 C67 F18 -148.6(4) no
C65 C64 C67 F27 -10.7(7) no
C65 C64 C67 F28 72.4(6) no
C67 C64 C65 C60 -179.3(4) no
C69 C68 C73 C72 -0.5(6) no
C73 C68 C69 C70 0.2(6) no
C69 C68 B1 C44 -33.2(5) no
C69 C68 B1 C52 -150.4(4) no
C69 C68 B1 C60 90.2(4) no
B1 C68 C69 C70 -170.9(4) no
C73 C68 B1 C44 156.4(4) no
C73 C68 B1 C52 39.1(6) no
C73 C68 B1 C60 -80.3(5) no
B1 C68 C73 C72 170.5(4) no
C68 C69 C70 C71 -0.2(7) no
C68 C69 C70 C74 179.2(4) no
C69 C70 C71 C72 0.3(7) no
C69 C70 C74 F19 44.4(6) no
C69 C70 C74 F20 164.0(4) no
C69 C70 C74 F21 -75.5(6) no
C71 C70 C74 F19 -136.3(5) no
C71 C70 C74 F20 -16.7(6) no
C71 C70 C74 F21 103.9(5) no
C74 C70 C71 C72 -179.1(4) no
C70 C71 C72 C73 -0.6(6) no
C70 C71 C72 C75 178.8(4) no
C71 C72 C73 C68 0.7(7) no
C71 C72 C75 F22 171.0(4) no
C71 C72 C75 F23 64.8(5) no
C71 C72 C75 F24 -42.0(6) no
C71 C72 C75 F29 -161.0(4) no
C71 C72 C75 F30 -64.7(6) no
C73 C72 C75 F22 -9.6(6) no
C73 C72 C75 F23 -115.8(5) no
C73 C72 C75 F24 137.4(4) no
C73 C72 C75 F29 18.4(6) no
C73 C72 C75 F30 114.7(5) no
C75 C72 C73 C68 -178.7(4) no
